data_7013771
loop_
_publ_author_name
'Tamm, Matthias'
'Bannenberg, Thomas'
'Fr\"ohlich, Roland'
'Grimme, Stefan'
'Gerenkamp, Mareike'

_publ_section_title
;
 Mono- and dinuclear molybdenum complexes with sterically demanding
 cycloheptatrienyl ligands.
;
_journal_issue 3
_journal_name_full 'Dalton transactions (Cambridge, England : 2003)'
_journal_page_first 482
_journal_page_last 491
_journal_paper_doi 10.1039/b314347c
_journal_year 2004
_chemical_formula_sum 'C29 H45 B Cl2 F4 Mo'
_chemical_formula_weight 647.30
_chemical_name_systematic
;
?
;
_space_group_IT_number 2
_symmetry_cell_setting triclinic
_symmetry_space_group_name_Hall '-P 1'
_symmetry_space_group_name_H-M 'P -1'
_atom_sites_solution_hydrogens geom
_atom_sites_solution_primary direct
_atom_sites_solution_secondary difmap
_audit_creation_method SHELXL-97
_cell_angle_alpha 109.688(1)
_cell_angle_beta 108.658(1)
_cell_angle_gamma 97.941(1)
_cell_formula_units_Z 4
_cell_length_a 14.4701(1)
_cell_length_b 15.4805(1)
_cell_length_c 16.2136(1)
_cell_measurement_temperature 198(2)
_cell_volume 3114.32(5)
_computing_cell_refinement 'Collect (Nonius B.V., 1998)'
_computing_data_collection 'Collect (Nonius B.V., 1998)'
_computing_data_reduction 'Denzo-SMN (Otwinowski & Minor, 1997)'
_computing_molecular_graphics 'ORTEP-3 (Farrugia, 1999)'
_computing_publication_material 'SHELXL-97 (Sheldrick, 1997)'
_computing_structure_refinement 'SHELXL-97 (Sheldrick, 1997)'
_computing_structure_solution 'SHELXS-97 (Sheldrick, 1990)'
_diffrn_ambient_temperature 198(2)
_diffrn_measured_fraction_theta_full 0.979
_diffrn_measured_fraction_theta_max 0.979
_diffrn_measurement_device_type 'Nonius KappaCCD'
_diffrn_measurement_method '\w and \f scans'
_diffrn_radiation_monochromator graphite
_diffrn_radiation_source 'rotating anode Nonius FR591'
_diffrn_radiation_type MoK\a
_diffrn_radiation_wavelength 0.71073
_diffrn_reflns_av_R_equivalents 0.0248
_diffrn_reflns_av_sigmaI/netI 0.0595
_diffrn_reflns_limit_h_max 18
_diffrn_reflns_limit_h_min -18
_diffrn_reflns_limit_k_max 19
_diffrn_reflns_limit_k_min -20
_diffrn_reflns_limit_l_max 21
_diffrn_reflns_limit_l_min -20
_diffrn_reflns_number 21543
_diffrn_reflns_theta_full 27.92
_diffrn_reflns_theta_max 27.92
_diffrn_reflns_theta_min 1.65
_exptl_absorpt_coefficient_mu 0.633
_exptl_absorpt_correction_T_max 0.9394
_exptl_absorpt_correction_T_min 0.8328
_exptl_absorpt_correction_type empirical
_exptl_absorpt_process_details 'SORTAV (Blessing, 1995 & 1997)'
_exptl_crystal_colour yellow
_exptl_crystal_density_diffrn 1.381
_exptl_crystal_density_method 'not measured'
_exptl_crystal_description needle
_exptl_crystal_F_000 1344
_exptl_crystal_size_max 0.30
_exptl_crystal_size_mid 0.10
_exptl_crystal_size_min 0.10
_refine_diff_density_max 0.765
_refine_diff_density_min -0.687
_refine_diff_density_rms 0.077
_refine_ls_extinction_method none
_refine_ls_goodness_of_fit_ref 1.025
_refine_ls_hydrogen_treatment 'refined as rdiding atoms'
_refine_ls_matrix_type full
_refine_ls_number_parameters 691
_refine_ls_number_reflns 14598
_refine_ls_number_restraints 0
_refine_ls_restrained_S_all 1.025
_refine_ls_R_factor_all 0.0674
_refine_ls_R_factor_gt 0.0443
_refine_ls_shift/su_max 0.002
_refine_ls_shift/su_mean 0.000
_refine_ls_structure_factor_coef Fsqd
_refine_ls_weighting_details 'calc w=1/[\s^2^(Fo^2^)+(0.0213P)^2^+3.9113P] where P=(Fo^2^+2Fc^2^)/3'
_refine_ls_weighting_scheme calc
_refine_ls_wR_factor_gt 0.0863
_refine_ls_wR_factor_ref 0.0952
_reflns_number_gt 11215
_reflns_number_total 14598
_reflns_threshold_expression >2sigma(I)
_cod_data_source_file b314347c.txt
_cod_data_source_block tam1553
_cod_original_cell_volume 3114.32(6)
_cod_original_sg_symbol_H-M P-1
_cod_database_code 7013771

loop_
_symmetry_equiv_pos_as_xyz
'x, y, z'
'-x, -y, -z'

loop_
_atom_site_label
_atom_site_type_symbol
_atom_site_fract_x
_atom_site_fract_y
_atom_site_fract_z
_atom_site_U_iso_or_equiv
_atom_site_adp_type
_atom_site_occupancy
_atom_site_symmetry_multiplicity
_atom_site_calc_flag
_atom_site_refinement_flags
_atom_site_disorder_assembly
_atom_site_disorder_group
Mo1A Mo 0.469311(16) 0.352174(17) 0.703758(16) 0.02097(6) Uani 1 1 d . . .
C1A C 0.3658(2) 0.19418(19) 0.6259(2) 0.0244(6) Uani 1 1 d . . .
C2A C 0.4172(2) 0.21759(19) 0.72402(19) 0.0251(6) Uani 1 1 d . . .
H2A H 0.3745 0.2006 0.7532 0.030 Uiso 1 1 calc R . .
C3A C 0.5199(2) 0.2615(2) 0.78706(19) 0.0248(6) Uani 1 1 d . . .
C4A C 0.5992(2) 0.2912(2) 0.7604(2) 0.0267(6) Uani 1 1 d . . .
H4A H 0.6643 0.3178 0.8113 0.032 Uiso 1 1 calc R . .
C5A C 0.59953(19) 0.2884(2) 0.6724(2) 0.0259(6) Uani 1 1 d . . .
C6A C 0.5125(2) 0.2580(2) 0.5883(2) 0.0260(6) Uani 1 1 d . . .
H6A H 0.5244 0.2668 0.5370 0.031 Uiso 1 1 calc R . .
C7A C 0.4108(2) 0.2168(2) 0.56788(19) 0.0248(6) Uani 1 1 d . . .
H7A H 0.3650 0.2018 0.5048 0.030 Uiso 1 1 calc R . .
C8A C 0.4126(2) 0.4562(2) 0.6340(2) 0.0301(6) Uani 1 1 d . . .
C9A C 0.3425(2) 0.4297(2) 0.6710(2) 0.0289(6) Uani 1 1 d . . .
H9A H 0.2732 0.3997 0.6294 0.035 Uiso 1 1 calc R . .
C10A C 0.3727(2) 0.4465(2) 0.7677(2) 0.0290(6) Uani 1 1 d . . .
C11A C 0.4763(2) 0.4888(2) 0.8279(2) 0.0303(6) Uani 1 1 d . . .
H11A H 0.4981 0.4976 0.8928 0.036 Uiso 1 1 calc R . .
C12A C 0.5486(2) 0.5183(2) 0.7941(2) 0.0313(6) Uani 1 1 d . . .
C13A C 0.5152(2) 0.5002(2) 0.6969(2) 0.0314(7) Uani 1 1 d . . .
H13A H 0.5631 0.5180 0.6728 0.038 Uiso 1 1 calc R . .
C14A C 0.3786(3) 0.4420(3) 0.5314(2) 0.0423(8) Uani 1 1 d . . .
H14A H 0.3624 0.4995 0.5252 0.063 Uiso 1 1 calc R . .
H14B H 0.3182 0.3874 0.4927 0.063 Uiso 1 1 calc R . .
H14C H 0.4331 0.4299 0.5093 0.063 Uiso 1 1 calc R . .
C15A C 0.2950(2) 0.4252(2) 0.8069(2) 0.0414(8) Uani 1 1 d . . .
H15A H 0.2653 0.4788 0.8217 0.062 Uiso 1 1 calc R . .
H15B H 0.3277 0.4157 0.8650 0.062 Uiso 1 1 calc R . .
H15C H 0.2414 0.3672 0.7594 0.062 Uiso 1 1 calc R . .
C16A C 0.6563(2) 0.5733(3) 0.8615(3) 0.0499(9) Uani 1 1 d . . .
H16A H 0.7012 0.5621 0.8272 0.075 Uiso 1 1 calc R . .
H16B H 0.6766 0.5520 0.9135 0.075 Uiso 1 1 calc R . .
H16C H 0.6612 0.6416 0.8878 0.075 Uiso 1 1 calc R . .
C17A C 0.2521(2) 0.1376(2) 0.5761(2) 0.0314(7) Uani 1 1 d . . .
C18A C 0.1882(2) 0.1766(3) 0.5096(3) 0.0591(11) Uani 1 1 d . . .
H18A H 0.1178 0.1367 0.4784 0.089 Uiso 1 1 calc R . .
H18B H 0.2153 0.1757 0.4612 0.089 Uiso 1 1 calc R . .
H18C H 0.1906 0.2422 0.5465 0.089 Uiso 1 1 calc R . .
C19A C 0.2499(3) 0.0353(2) 0.5179(3) 0.0506(9) Uani 1 1 d . . .
H19A H 0.1795 -0.0047 0.4843 0.076 Uiso 1 1 calc R . .
H19B H 0.2891 0.0096 0.5608 0.076 Uiso 1 1 calc R . .
H19C H 0.2796 0.0358 0.4715 0.076 Uiso 1 1 calc R . .
C20A C 0.2017(2) 0.1343(3) 0.6454(2) 0.0447(8) Uani 1 1 d . . .
H20A H 0.2059 0.1994 0.6856 0.067 Uiso 1 1 calc R . .
H20B H 0.2367 0.1040 0.6855 0.067 Uiso 1 1 calc R . .
H20C H 0.1304 0.0974 0.6093 0.067 Uiso 1 1 calc R . .
C21A C 0.5482(2) 0.2723(2) 0.8915(2) 0.0342(7) Uani 1 1 d . . .
C22A C 0.6439(3) 0.3537(4) 0.9623(3) 0.0751(15) Uani 1 1 d . . .
H22A H 0.6529 0.3626 1.0275 0.113 Uiso 1 1 calc R . .
H22B H 0.6368 0.4128 0.9542 0.113 Uiso 1 1 calc R . .
H22C H 0.7030 0.3379 0.9506 0.113 Uiso 1 1 calc R . .
C23A C 0.5661(4) 0.1787(4) 0.8940(3) 0.0859(17) Uani 1 1 d . . .
H23A H 0.5839 0.1825 0.9590 0.129 Uiso 1 1 calc R . .
H23B H 0.6217 0.1665 0.8738 0.129 Uiso 1 1 calc R . .
H23C H 0.5042 0.1266 0.8508 0.129 Uiso 1 1 calc R . .
C24A C 0.4658(3) 0.2935(3) 0.9284(2) 0.0495(9) Uani 1 1 d . . .
H24A H 0.4036 0.2408 0.8893 0.074 Uiso 1 1 calc R . .
H24B H 0.4523 0.3527 0.9250 0.074 Uiso 1 1 calc R . .
H24C H 0.4884 0.3005 0.9947 0.074 Uiso 1 1 calc R . .
C25A C 0.7024(2) 0.3214(2) 0.6654(2) 0.0328(7) Uani 1 1 d . . .
C26A C 0.7044(2) 0.3992(3) 0.6273(3) 0.0450(9) Uani 1 1 d . . .
H26A H 0.7008 0.4576 0.6734 0.067 Uiso 1 1 calc R . .
H26B H 0.6463 0.3778 0.5666 0.067 Uiso 1 1 calc R . .
H26C H 0.7675 0.4121 0.6176 0.067 Uiso 1 1 calc R . .
C27A C 0.7934(2) 0.3573(3) 0.7600(3) 0.0484(9) Uani 1 1 d . . .
H27A H 0.8558 0.3753 0.7507 0.073 Uiso 1 1 calc R . .
H27B H 0.7966 0.3067 0.7835 0.073 Uiso 1 1 calc R . .
H27C H 0.7863 0.4131 0.8065 0.073 Uiso 1 1 calc R . .
C28A C 0.7149(3) 0.2314(3) 0.5956(3) 0.0494(9) Uani 1 1 d . . .
H28A H 0.7812 0.2464 0.5922 0.074 Uiso 1 1 calc R . .
H28B H 0.6612 0.2104 0.5322 0.074 Uiso 1 1 calc R . .
H28C H 0.7102 0.1804 0.6183 0.074 Uiso 1 1 calc R . .
Mo1B Mo 0.901592(16) 0.218215(16) 0.233466(16) 0.02070(6) Uani 1 1 d . . .
C1B C 0.8985(2) 0.2587(2) 0.1080(2) 0.0266(6) Uani 1 1 d . . .
C2B C 0.8533(2) 0.1595(2) 0.07249(19) 0.0283(6) Uani 1 1 d . . .
H2B H 0.8775 0.1211 0.0292 0.034 Uiso 1 1 calc R . .
C3B C 0.77866(19) 0.1071(2) 0.08955(19) 0.0258(6) Uani 1 1 d . . .
C4B C 0.73136(19) 0.14679(19) 0.15245(19) 0.0245(6) Uani 1 1 d . . .
H4B H 0.6852 0.1006 0.1573 0.029 Uiso 1 1 calc R . .
C5B C 0.74039(18) 0.2417(2) 0.20869(18) 0.0229(6) Uani 1 1 d . . .
C6B C 0.80764(19) 0.32258(19) 0.21702(19) 0.0241(6) Uani 1 1 d . . .
H6B H 0.8066 0.3819 0.2596 0.029 Uiso 1 1 calc R . .
C7B C 0.87566(19) 0.3298(2) 0.1729(2) 0.0256(6) Uani 1 1 d . . .
H7B H 0.9123 0.3932 0.1896 0.031 Uiso 1 1 calc R . .
C8B C 1.0478(2) 0.3177(2) 0.3708(2) 0.0290(6) Uani 1 1 d . . .
C9B C 1.0793(2) 0.2532(2) 0.3077(2) 0.0309(7) Uani 1 1 d . . .
H9B H 1.1277 0.2778 0.2874 0.037 Uiso 1 1 calc R . .
C10B C 1.0415(2) 0.1538(2) 0.2740(2) 0.0335(7) Uani 1 1 d . . .
C11B C 0.9687(2) 0.1193(2) 0.3038(2) 0.0339(7) Uani 1 1 d . . .
H11B H 0.9400 0.0524 0.2793 0.041 Uiso 1 1 calc R . .
C12B C 0.9370(2) 0.1807(2) 0.3688(2) 0.0311(6) Uani 1 1 d . . .
C13B C 0.9758(2) 0.2797(2) 0.4003(2) 0.0285(6) Uani 1 1 d . . .
H13B H 0.9531 0.3220 0.4423 0.034 Uiso 1 1 calc R . .
C14B C 1.0921(2) 0.4235(2) 0.4103(2) 0.0438(8) Uani 1 1 d . . .
H14D H 1.1413 0.4459 0.4760 0.066 Uiso 1 1 calc R . .
H14E H 1.0378 0.4551 0.4093 0.066 Uiso 1 1 calc R . .
H14F H 1.1261 0.4386 0.3715 0.066 Uiso 1 1 calc R . .
C15B C 1.0827(3) 0.0867(3) 0.2129(3) 0.0512(9) Uani 1 1 d . . .
H15D H 1.1400 0.0731 0.2537 0.077 Uiso 1 1 calc R . .
H15E H 1.1055 0.1162 0.1755 0.077 Uiso 1 1 calc R . .
H15F H 1.0293 0.0270 0.1698 0.077 Uiso 1 1 calc R . .
C16B C 0.8701(3) 0.1417(3) 0.4101(3) 0.0459(9) Uani 1 1 d . . .
H16D H 0.9118 0.1286 0.4630 0.069 Uiso 1 1 calc R . .
H16E H 0.8196 0.0826 0.3607 0.069 Uiso 1 1 calc R . .
H16F H 0.8355 0.1887 0.4335 0.069 Uiso 1 1 calc R . .
C17B C 0.9765(2) 0.2908(3) 0.0694(2) 0.0385(8) Uani 1 1 d . . .
C18B C 1.0321(4) 0.2168(4) 0.0396(4) 0.0825(16) Uani 1 1 d . . .
H18D H 0.9840 0.1603 -0.0160 0.124 Uiso 1 1 calc R . .
H18E H 1.0625 0.1985 0.0923 0.124 Uiso 1 1 calc R . .
H18F H 1.0856 0.2439 0.0234 0.124 Uiso 1 1 calc R . .
C19B C 0.9166(3) 0.3088(4) -0.0158(3) 0.0773(15) Uani 1 1 d . . .
H19D H 0.8855 0.3600 0.0047 0.116 Uiso 1 1 calc R . .
H19E H 0.8635 0.2504 -0.0632 0.116 Uiso 1 1 calc R . .
H19F H 0.9622 0.3275 -0.0441 0.116 Uiso 1 1 calc R . .
C20B C 1.0583(3) 0.3828(3) 0.1419(3) 0.0721(14) Uani 1 1 d . . .
H20D H 1.1051 0.3998 0.1140 0.108 Uiso 1 1 calc R . .
H20E H 1.0958 0.3735 0.1989 0.108 Uiso 1 1 calc R . .
H20F H 1.0265 0.4343 0.1593 0.108 Uiso 1 1 calc R . .
C21B C 0.7424(2) -0.0030(2) 0.0348(2) 0.0349(7) Uani 1 1 d . . .
C22B C 0.8103(3) -0.0446(3) -0.0137(3) 0.0725(14) Uani 1 1 d . . .
H22D H 0.7826 -0.1141 -0.0468 0.109 Uiso 1 1 calc R . .
H22E H 0.8788 -0.0288 0.0344 0.109 Uiso 1 1 calc R . .
H22F H 0.8130 -0.0175 -0.0598 0.109 Uiso 1 1 calc R . .
C23B C 0.6382(3) -0.0256(3) -0.0421(3) 0.0642(12) Uani 1 1 d . . .
H23D H 0.6430 0.0081 -0.0827 0.096 Uiso 1 1 calc R . .
H23E H 0.5913 -0.0051 -0.0124 0.096 Uiso 1 1 calc R . .
H23F H 0.6130 -0.0946 -0.0810 0.096 Uiso 1 1 calc R . .
C24B C 0.7339(5) -0.0555(3) 0.0981(3) 0.0884(17) Uani 1 1 d . . .
H24D H 0.6867 -0.0346 0.1274 0.133 Uiso 1 1 calc R . .
H24E H 0.8008 -0.0410 0.1481 0.133 Uiso 1 1 calc R . .
H24F H 0.7086 -0.1244 0.0594 0.133 Uiso 1 1 calc R . .
C25B C 0.6687(2) 0.2605(2) 0.2624(2) 0.0286(6) Uani 1 1 d . . .
C26B C 0.6160(2) 0.1719(2) 0.2695(2) 0.0383(8) Uani 1 1 d . . .
H26D H 0.6673 0.1460 0.3017 0.057 Uiso 1 1 calc R . .
H26E H 0.5731 0.1236 0.2053 0.057 Uiso 1 1 calc R . .
H26F H 0.5740 0.1895 0.3059 0.057 Uiso 1 1 calc R . .
C27B C 0.5861(2) 0.2925(3) 0.2021(2) 0.0398(8) Uani 1 1 d . . .
H27D H 0.5370 0.3049 0.2315 0.060 Uiso 1 1 calc R . .
H27E H 0.5512 0.2420 0.1377 0.060 Uiso 1 1 calc R . .
H27F H 0.6175 0.3509 0.1988 0.060 Uiso 1 1 calc R . .
C28B C 0.7215(2) 0.3390(3) 0.3630(2) 0.0420(8) Uani 1 1 d . . .
H28D H 0.6720 0.3496 0.3921 0.063 Uiso 1 1 calc R . .
H28E H 0.7514 0.3981 0.3601 0.063 Uiso 1 1 calc R . .
H28F H 0.7751 0.3196 0.4014 0.063 Uiso 1 1 calc R . .
F1A F 0.05655(17) 0.30207(15) 0.62675(15) 0.0572(6) Uani 1 1 d . . .
F2A F 0.04701(17) 0.42788(15) 0.74350(14) 0.0553(5) Uani 1 1 d . . .
F3A F 0.09423(15) 0.44983(15) 0.63004(15) 0.0537(5) Uani 1 1 d . . .
F4A F -0.06813(14) 0.37242(15) 0.59108(15) 0.0509(5) Uani 1 1 d . . .
B1A B 0.0325(3) 0.3885(3) 0.6485(3) 0.0347(8) Uani 1 1 d . . .
F1B F 0.31556(16) 0.22105(15) 0.35377(16) 0.0570(6) Uani 1 1 d . . .
F2B F 0.3532(2) 0.2070(2) 0.22574(17) 0.0917(9) Uani 1 1 d . . .
F3B F 0.30803(16) 0.33709(17) 0.29989(17) 0.0602(6) Uani 1 1 d . . .
F4B F 0.45973(15) 0.31566(17) 0.36956(16) 0.0634(6) Uani 1 1 d . . .
B1B B 0.3587(3) 0.2695(3) 0.3107(3) 0.0390(9) Uani 1 1 d . . .
Cl11 Cl 0.15967(11) 0.26444(16) 0.88044(11) 0.1245(7) Uani 1 1 d . . .
Cl12 Cl -0.02760(14) 0.13069(13) 0.74310(16) 0.1357(7) Uani 1 1 d . . .
C101 C 0.0457(3) 0.2467(3) 0.7911(3) 0.0709(13) Uani 1 1 d . . .
H10A H 0.0085 0.2905 0.8171 0.085 Uiso 1 1 calc R . .
H10B H 0.0588 0.2617 0.7404 0.085 Uiso 1 1 calc R . .
Cl21 Cl 0.72269(9) 0.05770(10) 0.75117(11) 0.0886(4) Uani 1 1 d . . .
Cl22 Cl 0.51485(13) -0.00291(13) 0.62175(14) 0.1360(7) Uani 1 1 d . . .
C102 C 0.6081(4) -0.0311(3) 0.6927(4) 0.0738(13) Uani 1 1 d . . .
H10C H 0.6185 -0.0907 0.6537 0.089 Uiso 1 1 calc R . .
H10D H 0.5865 -0.0435 0.7407 0.089 Uiso 1 1 calc R . .

loop_
_atom_site_aniso_label
_atom_site_aniso_U_11
_atom_site_aniso_U_22
_atom_site_aniso_U_33
_atom_site_aniso_U_23
_atom_site_aniso_U_13
_atom_site_aniso_U_12
Mo1A 0.02031(11) 0.02177(13) 0.02220(12) 0.00947(10) 0.00924(9) 0.00632(9)
C1A 0.0267(13) 0.0197(14) 0.0285(15) 0.0113(12) 0.0110(12) 0.0072(11)
C2A 0.0273(14) 0.0250(15) 0.0300(15) 0.0153(12) 0.0151(12) 0.0083(11)
C3A 0.0275(14) 0.0280(15) 0.0241(14) 0.0139(12) 0.0113(11) 0.0119(12)
C4A 0.0215(13) 0.0278(16) 0.0294(15) 0.0121(13) 0.0076(11) 0.0077(11)
C5A 0.0220(13) 0.0264(15) 0.0321(15) 0.0119(13) 0.0140(12) 0.0074(11)
C6A 0.0323(14) 0.0269(15) 0.0257(14) 0.0126(12) 0.0169(12) 0.0107(12)
C7A 0.0272(13) 0.0242(15) 0.0211(14) 0.0074(12) 0.0086(11) 0.0078(11)
C8A 0.0380(16) 0.0255(16) 0.0328(16) 0.0142(13) 0.0158(13) 0.0163(13)
C9A 0.0279(14) 0.0272(16) 0.0318(16) 0.0100(13) 0.0114(12) 0.0143(12)
C10A 0.0307(15) 0.0247(15) 0.0344(16) 0.0097(13) 0.0170(13) 0.0119(12)
C11A 0.0382(16) 0.0261(16) 0.0269(15) 0.0098(13) 0.0129(13) 0.0121(13)
C12A 0.0303(15) 0.0213(15) 0.0354(17) 0.0071(13) 0.0093(13) 0.0060(12)
C13A 0.0359(16) 0.0227(15) 0.0456(18) 0.0168(14) 0.0239(14) 0.0111(12)
C14A 0.061(2) 0.042(2) 0.0352(18) 0.0229(16) 0.0211(16) 0.0263(17)
C15A 0.0422(18) 0.044(2) 0.051(2) 0.0193(17) 0.0309(16) 0.0189(15)
C16A 0.0357(18) 0.036(2) 0.056(2) 0.0075(17) 0.0078(16) -0.0029(15)
C17A 0.0249(14) 0.0318(17) 0.0320(16) 0.0115(14) 0.0085(12) 0.0014(12)
C18A 0.0278(17) 0.078(3) 0.064(3) 0.044(2) -0.0016(16) 0.0020(18)
C19A 0.0430(19) 0.035(2) 0.052(2) -0.0014(17) 0.0194(17) -0.0077(15)
C20A 0.0289(16) 0.050(2) 0.047(2) 0.0127(17) 0.0177(15) -0.0008(15)
C21A 0.0347(16) 0.045(2) 0.0286(16) 0.0188(15) 0.0124(13) 0.0181(14)
C22A 0.047(2) 0.124(4) 0.0263(19) 0.021(2) 0.0025(17) -0.007(2)
C23A 0.165(5) 0.091(4) 0.050(3) 0.052(3) 0.055(3) 0.089(4)
C24A 0.049(2) 0.077(3) 0.0292(18) 0.0240(19) 0.0204(16) 0.0220(19)
C25A 0.0270(14) 0.0363(18) 0.0440(18) 0.0190(15) 0.0216(14) 0.0096(13)
C26A 0.0382(18) 0.049(2) 0.067(2) 0.0329(19) 0.0331(18) 0.0130(16)
C27A 0.0236(15) 0.065(3) 0.059(2) 0.028(2) 0.0174(15) 0.0068(15)
C28A 0.0456(19) 0.049(2) 0.067(2) 0.0194(19) 0.0402(19) 0.0183(17)
Mo1B 0.01822(11) 0.02175(13) 0.02268(12) 0.00886(10) 0.00848(9) 0.00655(9)
C1B 0.0223(13) 0.0353(17) 0.0295(15) 0.0183(13) 0.0126(12) 0.0101(12)
C2B 0.0283(14) 0.0354(17) 0.0221(14) 0.0083(13) 0.0133(12) 0.0122(12)
C3B 0.0229(13) 0.0250(15) 0.0230(14) 0.0044(12) 0.0066(11) 0.0067(11)
C4B 0.0209(13) 0.0220(14) 0.0292(15) 0.0087(12) 0.0105(11) 0.0046(11)
C5B 0.0187(12) 0.0267(15) 0.0228(14) 0.0092(12) 0.0075(11) 0.0085(11)
C6B 0.0263(13) 0.0196(14) 0.0289(15) 0.0103(12) 0.0117(12) 0.0104(11)
C7B 0.0227(13) 0.0260(15) 0.0314(15) 0.0173(13) 0.0089(12) 0.0060(11)
C8B 0.0218(13) 0.0319(16) 0.0274(15) 0.0136(13) 0.0015(11) 0.0050(12)
C9B 0.0184(13) 0.0409(18) 0.0350(16) 0.0192(14) 0.0078(12) 0.0093(12)
C10B 0.0245(14) 0.0404(19) 0.0344(17) 0.0150(15) 0.0068(13) 0.0171(13)
C11B 0.0304(15) 0.0304(17) 0.0343(17) 0.0146(14) 0.0025(13) 0.0092(13)
C12B 0.0278(14) 0.0377(18) 0.0292(16) 0.0211(14) 0.0057(12) 0.0080(13)
C13B 0.0258(14) 0.0339(17) 0.0232(14) 0.0125(13) 0.0055(11) 0.0085(12)
C14B 0.0376(17) 0.0344(19) 0.041(2) 0.0108(16) 0.0042(15) -0.0036(14)
C15B 0.047(2) 0.057(2) 0.055(2) 0.0197(19) 0.0212(18) 0.0341(18)
C16B 0.0430(19) 0.058(2) 0.045(2) 0.0336(19) 0.0162(16) 0.0069(17)
C17B 0.0325(16) 0.053(2) 0.0458(19) 0.0283(17) 0.0253(15) 0.0131(15)
C18B 0.093(3) 0.091(4) 0.133(4) 0.065(3) 0.100(4) 0.051(3)
C19B 0.050(2) 0.141(5) 0.080(3) 0.084(3) 0.033(2) 0.025(3)
C20B 0.050(2) 0.085(3) 0.075(3) 0.026(3) 0.036(2) -0.013(2)
C21B 0.0338(16) 0.0236(16) 0.0360(17) 0.0026(13) 0.0107(13) 0.0061(12)
C22B 0.049(2) 0.036(2) 0.097(3) -0.015(2) 0.030(2) 0.0121(18)
C23B 0.041(2) 0.036(2) 0.070(3) -0.0077(19) -0.0016(19) 0.0054(16)
C24B 0.157(5) 0.024(2) 0.070(3) 0.011(2) 0.042(3) 0.009(3)
C25B 0.0270(14) 0.0309(16) 0.0329(16) 0.0125(13) 0.0171(13) 0.0110(12)
C26B 0.0355(16) 0.044(2) 0.051(2) 0.0252(17) 0.0290(16) 0.0136(14)
C27B 0.0320(16) 0.048(2) 0.055(2) 0.0277(18) 0.0248(15) 0.0228(15)
C28B 0.0433(18) 0.045(2) 0.0377(18) 0.0081(16) 0.0247(15) 0.0129(15)
F1A 0.0839(15) 0.0453(13) 0.0480(13) 0.0186(10) 0.0255(11) 0.0366(12)
F2A 0.0759(14) 0.0509(13) 0.0387(11) 0.0108(10) 0.0287(11) 0.0200(11)
F3A 0.0465(11) 0.0557(14) 0.0598(13) 0.0263(11) 0.0238(10) 0.0024(10)
F4A 0.0347(10) 0.0576(14) 0.0581(13) 0.0208(11) 0.0186(9) 0.0120(9)
B1A 0.0394(19) 0.034(2) 0.036(2) 0.0160(16) 0.0169(16) 0.0151(16)
F1B 0.0651(13) 0.0500(13) 0.0672(15) 0.0338(12) 0.0303(12) 0.0137(11)
F2B 0.097(2) 0.093(2) 0.0463(15) -0.0147(14) 0.0349(14) 0.0047(16)
F3B 0.0535(12) 0.0663(15) 0.0824(16) 0.0516(14) 0.0291(12) 0.0207(11)
F4B 0.0357(11) 0.0748(16) 0.0613(14) 0.0088(12) 0.0188(10) 0.0097(10)
B1B 0.0372(19) 0.041(2) 0.036(2) 0.0097(17) 0.0185(17) 0.0069(16)
Cl11 0.0832(9) 0.221(2) 0.0938(10) 0.0994(13) 0.0389(8) 0.0138(11)
Cl12 0.1241(14) 0.0880(12) 0.1805(19) 0.0546(13) 0.0551(13) -0.0023(10)
C101 0.083(3) 0.077(3) 0.085(3) 0.053(3) 0.046(3) 0.035(3)
Cl21 0.0634(7) 0.0878(10) 0.1274(12) 0.0517(9) 0.0417(7) 0.0288(7)
Cl22 0.1104(12) 0.1008(13) 0.1352(15) 0.0478(11) -0.0241(10) 0.0211(10)
C102 0.089(3) 0.054(3) 0.088(4) 0.031(3) 0.043(3) 0.025(2)

loop_
_atom_type_symbol
_atom_type_description
_atom_type_scat_dispersion_real
_atom_type_scat_dispersion_imag
_atom_type_scat_source
C C 0.0033 0.0016 'International Tables Vol C Tables 4.2.6.8 and 6.1.1.4'
H H 0.0000 0.0000 'International Tables Vol C Tables 4.2.6.8 and 6.1.1.4'
B B 0.0013 0.0007 'International Tables Vol C Tables 4.2.6.8 and 6.1.1.4'
F F 0.0171 0.0103 'International Tables Vol C Tables 4.2.6.8 and 6.1.1.4'
Cl Cl 0.1484 0.1585 'International Tables Vol C Tables 4.2.6.8 and 6.1.1.4'
Mo Mo -1.6832 0.6857 'International Tables Vol C Tables 4.2.6.8 and 6.1.1.4'

loop_
_geom_angle_atom_site_label_1
_geom_angle_atom_site_label_2
_geom_angle_atom_site_label_3
_geom_angle
_geom_angle_site_symmetry_1
_geom_angle_site_symmetry_3
_geom_angle_publ_flag
C7A Mo1A C6A 35.92(9) . . ?
C7A Mo1A C2A 66.58(10) . . ?
C6A Mo1A C2A 86.60(10) . . ?
C7A Mo1A C4A 86.49(10) . . ?
C6A Mo1A C4A 66.37(10) . . ?
C2A Mo1A C4A 66.67(10) . . ?
C7A Mo1A C3A 87.94(10) . . ?
C6A Mo1A C3A 87.92(10) . . ?
C2A Mo1A C3A 35.98(9) . . ?
C4A Mo1A C3A 36.14(9) . . ?
C7A Mo1A C11A 162.30(10) . . ?
C6A Mo1A C11A 158.89(10) . . ?
C2A Mo1A C11A 111.04(10) . . ?
C4A Mo1A C11A 109.04(10) . . ?
C3A Mo1A C11A 99.60(10) . . ?
C7A Mo1A C13A 119.16(10) . . ?
C6A Mo1A C13A 100.47(10) . . ?
C2A Mo1A C13A 172.91(10) . . ?
C4A Mo1A C13A 116.55(10) . . ?
C3A Mo1A C13A 143.79(11) . . ?
C11A Mo1A C13A 62.16(10) . . ?
C7A Mo1A C9A 101.94(10) . . ?
C6A Mo1A C9A 122.53(10) . . ?
C2A Mo1A C9A 113.49(10) . . ?
C4A Mo1A C9A 170.96(10) . . ?
C3A Mo1A C9A 139.67(10) . . ?
C11A Mo1A C9A 62.14(10) . . ?
C13A Mo1A C9A 62.24(10) . . ?
C7A Mo1A C1A 35.45(9) . . ?
C6A Mo1A C1A 66.95(9) . . ?
C2A Mo1A C1A 35.47(9) . . ?
C4A Mo1A C1A 86.49(10) . . ?
C3A Mo1A C1A 67.64(10) . . ?
C11A Mo1A C1A 134.15(10) . . ?
C13A Mo1A C1A 147.81(10) . . ?
C9A Mo1A C1A 98.45(10) . . ?
C7A Mo1A C8A 97.79(10) . . ?
C6A Mo1A C8A 99.14(10) . . ?
C2A Mo1A C8A 143.82(10) . . ?
C4A Mo1A C8A 147.87(10) . . ?
C3A Mo1A C8A 172.94(9) . . ?
C11A Mo1A C8A 73.75(10) . . ?
C13A Mo1A C8A 34.93(10) . . ?
C9A Mo1A C8A 35.01(10) . . ?
C1A Mo1A C8A 115.13(10) . . ?
C7A Mo1A C5A 66.71(9) . . ?
C6A Mo1A C5A 35.21(10) . . ?
C2A Mo1A C5A 86.38(9) . . ?
C4A Mo1A C5A 35.38(9) . . ?
C3A Mo1A C5A 67.66(9) . . ?
C11A Mo1A C5A 130.97(10) . . ?
C13A Mo1A C5A 99.68(10) . . ?
C9A Mo1A C5A 151.90(10) . . ?
C1A Mo1A C5A 86.44(9) . . ?
C8A Mo1A C5A 118.41(10) . . ?
C7A Mo1A C10A 127.49(10) . . ?
C6A Mo1A C10A 156.77(10) . . ?
C2A Mo1A C10A 99.96(10) . . ?
C4A Mo1A C10A 136.67(10) . . ?
C3A Mo1A C10A 110.50(10) . . ?
C11A Mo1A C10A 34.82(10) . . ?
C13A Mo1A C10A 73.32(10) . . ?
C9A Mo1A C10A 34.60(10) . . ?
C1A Mo1A C10A 106.14(9) . . ?
C8A Mo1A C10A 62.68(10) . . ?
C5A Mo1A C10A 165.78(10) . . ?
C7A Mo1A C12A 152.86(10) . . ?
C6A Mo1A C12A 124.08(10) . . ?
C2A Mo1A C12A 140.24(10) . . ?
C4A Mo1A C12A 100.52(10) . . ?
C3A Mo1A C12A 113.19(10) . . ?
C11A Mo1A C12A 34.94(10) . . ?
C13A Mo1A C12A 34.62(10) . . ?
C9A Mo1A C12A 73.46(10) . . ?
C1A Mo1A C12A 168.59(9) . . ?
C8A Mo1A C12A 62.72(11) . . ?
C5A Mo1A C12A 104.50(10) . . ?
C10A Mo1A C12A 62.62(10) . . ?
C7A C1A C2A 124.8(2) . . ?
C7A C1A C17A 116.3(2) . . ?
C2A C1A C17A 118.9(2) . . ?
C7A C1A Mo1A 69.34(15) . . ?
C2A C1A Mo1A 69.64(15) . . ?
C17A C1A Mo1A 140.25(19) . . ?
C3A C2A C1A 132.4(2) . . ?
C3A C2A Mo1A 72.49(15) . . ?
C1A C2A Mo1A 74.89(15) . . ?
C2A C3A C4A 124.8(2) . . ?
C2A C3A C21A 117.0(2) . . ?
C4A C3A C21A 118.1(2) . . ?
C2A C3A Mo1A 71.53(15) . . ?
C4A C3A Mo1A 71.77(15) . . ?
C21A C3A Mo1A 136.1(2) . . ?
C5A C4A C3A 132.1(3) . . ?
C5A C4A Mo1A 75.05(16) . . ?
C3A C4A Mo1A 72.09(15) . . ?
C6A C5A C4A 124.8(2) . . ?
C6A C5A C25A 115.8(2) . . ?
C4A C5A C25A 119.3(2) . . ?
C6A C5A Mo1A 69.11(14) . . ?
C4A C5A Mo1A 69.57(15) . . ?
C25A C5A Mo1A 139.3(2) . . ?
C7A C6A C5A 130.4(2) . . ?
C7A C6A Mo1A 71.93(15) . . ?
C5A C6A Mo1A 75.68(15) . . ?
C6A C7A C1A 130.3(3) . . ?
C6A C7A Mo1A 72.15(16) . . ?
C1A C7A Mo1A 75.21(16) . . ?
C13A C8A C9A 118.2(3) . . ?
C13A C8A C14A 120.5(3) . . ?
C9A C8A C14A 121.2(3) . . ?
C13A C8A Mo1A 72.16(16) . . ?
C9A C8A Mo1A 72.14(16) . . ?
C14A C8A Mo1A 128.9(2) . . ?
C10A C9A C8A 121.6(3) . . ?
C10A C9A Mo1A 73.75(16) . . ?
C8A C9A Mo1A 72.84(15) . . ?
C9A C10A C11A 118.5(3) . . ?
C9A C10A C15A 120.4(3) . . ?
C11A C10A C15A 121.0(3) . . ?
C9A C10A Mo1A 71.65(15) . . ?
C11A C10A Mo1A 71.32(15) . . ?
C15A C10A Mo1A 131.5(2) . . ?
C10A C11A C12A 121.6(3) . . ?
C10A C11A Mo1A 73.86(16) . . ?
C12A C11A Mo1A 73.93(16) . . ?
C13A C12A C11A 118.0(3) . . ?
C13A C12A C16A 120.9(3) . . ?
C11A C12A C16A 120.9(3) . . ?
C13A C12A Mo1A 71.47(16) . . ?
C11A C12A Mo1A 71.13(16) . . ?
C16A C12A Mo1A 132.0(2) . . ?
C12A C13A C8A 122.0(3) . . ?
C12A C13A Mo1A 73.90(17) . . ?
C8A C13A Mo1A 72.92(16) . . ?
C18A C17A C20A 106.9(3) . . ?
C18A C17A C19A 109.5(3) . . ?
C20A C17A C19A 108.3(3) . . ?
C18A C17A C1A 113.1(3) . . ?
C20A C17A C1A 113.7(2) . . ?
C19A C17A C1A 105.2(2) . . ?
C23A C21A C24A 109.1(3) . . ?
C23A C21A C22A 109.1(4) . . ?
C24A C21A C22A 105.2(3) . . ?
C23A C21A C3A 106.9(3) . . ?
C24A C21A C3A 113.3(2) . . ?
C22A C21A C3A 113.1(3) . . ?
C27A C25A C26A 108.0(3) . . ?
C27A C25A C28A 107.6(3) . . ?
C26A C25A C28A 109.4(3) . . ?
C27A C25A C5A 113.2(2) . . ?
C26A C25A C5A 112.9(2) . . ?
C28A C25A C5A 105.6(2) . . ?
C7B Mo1B C2B 66.54(10) . . ?
C7B Mo1B C6B 35.88(9) . . ?
C2B Mo1B C6B 86.59(10) . . ?
C7B Mo1B C4B 86.67(10) . . ?
C2B Mo1B C4B 67.21(9) . . ?
C6B Mo1B C4B 66.34(10) . . ?
C7B Mo1B C1B 35.63(10) . . ?
C2B Mo1B C1B 35.90(10) . . ?
C6B Mo1B C1B 67.47(9) . . ?
C4B Mo1B C1B 87.89(10) . . ?
C7B Mo1B C3B 87.02(10) . . ?
C2B Mo1B C3B 35.87(10) . . ?
C6B Mo1B C3B 86.91(10) . . ?
C4B Mo1B C3B 36.06(9) . . ?
C1B Mo1B C3B 67.88(10) . . ?
C7B Mo1B C11B 166.33(10) . . ?
C2B Mo1B C11B 114.65(11) . . ?
C6B Mo1B C11B 153.82(10) . . ?
C4B Mo1B C11B 106.49(10) . . ?
C1B Mo1B C11B 138.67(10) . . ?
C3B Mo1B C11B 101.39(10) . . ?
C7B Mo1B C5B 67.38(9) . . ?
C2B Mo1B C5B 87.30(9) . . ?
C6B Mo1B C5B 35.63(9) . . ?
C4B Mo1B C5B 35.38(9) . . ?
C1B Mo1B C5B 88.26(9) . . ?
C3B Mo1B C5B 67.41(9) . . ?
C11B Mo1B C5B 125.74(10) . . ?
C7B Mo1B C13B 114.58(10) . . ?
C2B Mo1B C13B 171.53(9) . . ?
C6B Mo1B C13B 98.85(10) . . ?
C4B Mo1B C13B 120.90(9) . . ?
C1B Mo1B C13B 141.18(10) . . ?
C3B Mo1B C13B 150.22(10) . . ?
C11B Mo1B C13B 62.10(11) . . ?
C5B Mo1B C13B 100.91(9) . . ?
C7B Mo1B C9B 104.75(10) . . ?
C2B Mo1B C9B 109.55(10) . . ?
C6B Mo1B C9B 127.61(10) . . ?
C4B Mo1B C9B 166.02(10) . . ?
C1B Mo1B C9B 96.71(10) . . ?
C3B Mo1B C9B 134.79(10) . . ?
C11B Mo1B C9B 61.70(11) . . ?
C5B Mo1B C9B 157.36(10) . . ?
C13B Mo1B C9B 61.98(10) . . ?
C7B Mo1B C8B 96.40(10) . . ?
C2B Mo1B C8B 137.65(10) . . ?
C6B Mo1B C8B 101.65(10) . . ?
C4B Mo1B C8B 153.71(10) . . ?
C1B Mo1B C8B 109.69(10) . . ?
C3B Mo1B C8B 169.56(9) . . ?
C11B Mo1B C8B 73.51(10) . . ?
C5B Mo1B C8B 123.00(10) . . ?
C13B Mo1B C8B 34.95(9) . . ?
C9B Mo1B C8B 34.78(10) . . ?
C7B Mo1B C12B 147.35(11) . . ?
C2B Mo1B C12B 145.78(11) . . ?
C6B Mo1B C12B 119.83(10) . . ?
C4B Mo1B C12B 101.88(10) . . ?
C1B Mo1B C12B 169.52(9) . . ?
C3B Mo1B C12B 118.31(10) . . ?
C11B Mo1B C12B 34.75(10) . . ?
C5B Mo1B C12B 101.89(9) . . ?
C13B Mo1B C12B 34.66(10) . . ?
C9B Mo1B C12B 72.91(10) . . ?
C8B Mo1B C12B 62.58(10) . . ?
C7B Mo1B C10B 132.46(10) . . ?
C2B Mo1B C10B 99.59(10) . . ?
C6B Mo1B C10B 162.11(10) . . ?
C4B Mo1B C10B 131.53(10) . . ?
C1B Mo1B C10B 108.29(10) . . ?
C3B Mo1B C10B 107.97(10) . . ?
C11B Mo1B C10B 34.62(10) . . ?
C5B Mo1B C10B 160.12(10) . . ?
C13B Mo1B C10B 73.33(10) . . ?
C9B Mo1B C10B 34.51(10) . . ?
C8B Mo1B C10B 62.60(10) . . ?
C12B Mo1B C10B 62.33(10) . . ?
C7B C1B C2B 124.8(2) . . ?
C7B C1B C17B 117.9(3) . . ?
C2B C1B C17B 117.3(2) . . ?
C7B C1B Mo1B 70.78(15) . . ?
C2B C1B Mo1B 70.73(15) . . ?
C17B C1B Mo1B 137.2(2) . . ?
C3B C2B C1B 131.9(2) . . ?
C3B C2B Mo1B 73.54(15) . . ?
C1B C2B Mo1B 73.37(16) . . ?
C2B C3B C4B 125.6(3) . . ?
C2B C3B C21B 118.5(2) . . ?
C4B C3B C21B 115.9(2) . . ?
C2B C3B Mo1B 70.59(15) . . ?
C4B C3B Mo1B 70.75(15) . . ?
C21B C3B Mo1B 137.4(2) . . ?
C5B C4B C3B 131.8(3) . . ?
C5B C4B Mo1B 74.44(15) . . ?
C3B C4B Mo1B 73.20(15) . . ?
C4B C5B C6B 124.6(2) . . ?
C4B C5B C25B 118.4(2) . . ?
C6B C5B C25B 116.9(2) . . ?
C4B C5B Mo1B 70.18(14) . . ?
C6B C5B Mo1B 69.91(14) . . ?
C25B C5B Mo1B 139.79(19) . . ?
C7B C6B C5B 130.7(3) . . ?
C7B C6B Mo1B 71.91(15) . . ?
C5B C6B Mo1B 74.47(15) . . ?
C6B C7B C1B 130.6(3) . . ?
C6B C7B Mo1B 72.21(15) . . ?
C1B C7B Mo1B 73.59(16) . . ?
C9B C8B C13B 118.0(3) . . ?
C9B C8B C14B 121.9(3) . . ?
C13B C8B C14B 120.0(3) . . ?
C9B C8B Mo1B 72.37(16) . . ?
C13B C8B Mo1B 71.84(16) . . ?
C14B C8B Mo1B 129.3(2) . . ?
C10B C9B C8B 122.2(3) . . ?
C10B C9B Mo1B 73.73(16) . . ?
C8B C9B Mo1B 72.86(15) . . ?
C11B C10B C9B 117.8(3) . . ?
C11B C10B C15B 121.1(3) . . ?
C9B C10B C15B 121.0(3) . . ?
C11B C10B Mo1B 70.99(16) . . ?
C9B C10B Mo1B 71.76(16) . . ?
C15B C10B Mo1B 131.5(2) . . ?
C10B C11B C12B 122.1(3) . . ?
C10B C11B Mo1B 74.39(17) . . ?
C12B C11B Mo1B 74.01(17) . . ?
C13B C12B C11B 118.3(3) . . ?
C13B C12B C16B 120.6(3) . . ?
C11B C12B C16B 120.9(3) . . ?
C13B C12B Mo1B 71.55(16) . . ?
C11B C12B Mo1B 71.25(17) . . ?
C16B C12B Mo1B 132.9(2) . . ?
C12B C13B C8B 121.5(3) . . ?
C12B C13B Mo1B 73.79(16) . . ?
C8B C13B Mo1B 73.21(16) . . ?
C19B C17B C20B 108.3(4) . . ?
C19B C17B C18B 109.8(3) . . ?
C20B C17B C18B 106.3(3) . . ?
C19B C17B C1B 106.2(2) . . ?
C20B C17B C1B 112.9(3) . . ?
C18B C17B C1B 113.3(3) . . ?
C23B C21B C22B 107.9(3) . . ?
C23B C21B C24B 109.0(3) . . ?
C22B C21B C24B 106.2(3) . . ?
C23B C21B C3B 106.2(3) . . ?
C22B C21B C3B 114.1(3) . . ?
C24B C21B C3B 113.2(3) . . ?
C28B C25B C26B 107.7(3) . . ?
C28B C25B C27B 109.1(3) . . ?
C26B C25B C27B 107.8(2) . . ?
C28B C25B C5B 113.2(2) . . ?
C26B C25B C5B 114.0(2) . . ?
C27B C25B C5B 104.9(2) . . ?
F2A B1A F3A 109.8(3) . . ?
F2A B1A F4A 110.2(3) . . ?
F3A B1A F4A 109.4(3) . . ?
F2A B1A F1A 110.0(3) . . ?
F3A B1A F1A 108.9(3) . . ?
F4A B1A F1A 108.6(3) . . ?
F2B B1B F3B 111.8(3) . . ?
F2B B1B F4B 108.8(3) . . ?
F3B B1B F4B 108.8(3) . . ?
F2B B1B F1B 110.3(3) . . ?
F3B B1B F1B 108.0(3) . . ?
F4B B1B F1B 109.1(3) . . ?
Cl12 C101 Cl11 111.1(3) . . ?
Cl22 C102 Cl21 113.3(3) . . ?

loop_
_geom_bond_atom_site_label_1
_geom_bond_atom_site_label_2
_geom_bond_distance
_geom_bond_site_symmetry_2
_geom_bond_publ_flag
Mo1A C7A 2.273(3) . ?
Mo1A C6A 2.276(3) . ?
Mo1A C2A 2.281(3) . ?
Mo1A C4A 2.289(3) . ?
Mo1A C3A 2.294(3) . ?
Mo1A C11A 2.340(3) . ?
Mo1A C13A 2.345(3) . ?
Mo1A C9A 2.346(3) . ?
Mo1A C1A 2.349(3) . ?
Mo1A C8A 2.355(3) . ?
Mo1A C5A 2.360(3) . ?
Mo1A C10A 2.373(3) . ?
Mo1A C12A 2.376(3) . ?
C1A C7A 1.409(4) . ?
C1A C2A 1.412(4) . ?
C1A C17A 1.550(4) . ?
C2A C3A 1.413(4) . ?
C3A C4A 1.422(4) . ?
C3A C21A 1.552(4) . ?
C4A C5A 1.415(4) . ?
C5A C6A 1.405(4) . ?
C5A C25A 1.558(3) . ?
C6A C7A 1.403(4) . ?
C8A C13A 1.411(4) . ?
C8A C9A 1.414(4) . ?
C8A C14A 1.503(4) . ?
C9A C10A 1.403(4) . ?
C10A C11A 1.411(4) . ?
C10A C15A 1.509(4) . ?
C11A C12A 1.416(4) . ?
C12A C13A 1.405(4) . ?
C12A C16A 1.505(4) . ?
C17A C18A 1.527(5) . ?
C17A C20A 1.532(4) . ?
C17A C19A 1.536(5) . ?
C21A C23A 1.519(5) . ?
C21A C24A 1.523(4) . ?
C21A C22A 1.533(5) . ?
C25A C27A 1.525(5) . ?
C25A C26A 1.528(4) . ?
C25A C28A 1.546(4) . ?
Mo1B C7B 2.275(3) . ?
Mo1B C2B 2.277(3) . ?
Mo1B C6B 2.279(3) . ?
Mo1B C4B 2.284(3) . ?
Mo1B C1B 2.311(3) . ?
Mo1B C3B 2.316(3) . ?
Mo1B C11B 2.338(3) . ?
Mo1B C5B 2.338(2) . ?
Mo1B C13B 2.345(3) . ?
Mo1B C9B 2.356(3) . ?
Mo1B C8B 2.362(3) . ?
Mo1B C12B 2.373(3) . ?
Mo1B C10B 2.381(3) . ?
C1B C7B 1.404(4) . ?
C1B C2B 1.415(4) . ?
C1B C17B 1.555(4) . ?
C2B C3B 1.415(4) . ?
C3B C4B 1.424(4) . ?
C3B C21B 1.551(4) . ?
C4B C5B 1.405(4) . ?
C5B C6B 1.414(4) . ?
C5B C25B 1.552(3) . ?
C6B C7B 1.403(4) . ?
C8B C9B 1.410(4) . ?
C8B C13B 1.414(4) . ?
C8B C14B 1.497(4) . ?
C9B C10B 1.405(4) . ?
C10B C11B 1.405(4) . ?
C10B C15B 1.506(4) . ?
C11B C12B 1.407(4) . ?
C12B C13B 1.406(4) . ?
C12B C16B 1.509(4) . ?
C17B C19B 1.516(5) . ?
C17B C20B 1.525(5) . ?
C17B C18B 1.525(5) . ?
C21B C23B 1.520(5) . ?
C21B C22B 1.524(4) . ?
C21B C24B 1.531(5) . ?
C25B C28B 1.527(4) . ?
C25B C26B 1.533(4) . ?
C25B C27B 1.539(4) . ?
F1A B1A 1.387(4) . ?
F2A B1A 1.383(4) . ?
F3A B1A 1.385(4) . ?
F4A B1A 1.387(4) . ?
F1B B1B 1.393(4) . ?
F2B B1B 1.360(4) . ?
F3B B1B 1.384(5) . ?
F4B B1B 1.385(4) . ?
Cl11 C101 1.724(5) . ?
Cl12 C101 1.721(5) . ?
Cl21 C102 1.739(5) . ?
Cl22 C102 1.686(5) . ?

loop_
_geom_torsion_atom_site_label_1
_geom_torsion_atom_site_label_2
_geom_torsion_atom_site_label_3
_geom_torsion_atom_site_label_4
_geom_torsion
_geom_torsion_site_symmetry_1
_geom_torsion_site_symmetry_2
_geom_torsion_site_symmetry_3
_geom_torsion_site_symmetry_4
_geom_torsion_publ_flag
C6A Mo1A C1A C7A -23.11(15) . . . . ?
C2A Mo1A C1A C7A -142.2(2) . . . . ?
C4A Mo1A C1A C7A -88.89(16) . . . . ?
C3A Mo1A C1A C7A -120.72(17) . . . . ?
C11A Mo1A C1A C7A 157.79(16) . . . . ?
C13A Mo1A C1A C7A 49.1(2) . . . . ?
C9A Mo1A C1A C7A 98.73(16) . . . . ?
C8A Mo1A C1A C7A 66.38(17) . . . . ?
C5A Mo1A C1A C7A -53.43(16) . . . . ?
C10A Mo1A C1A C7A 133.31(16) . . . . ?
C12A Mo1A C1A C7A 142.8(5) . . . . ?
C7A Mo1A C1A C2A 142.2(2) . . . . ?
C6A Mo1A C1A C2A 119.09(17) . . . . ?
C4A Mo1A C1A C2A 53.31(16) . . . . ?
C3A Mo1A C1A C2A 21.48(14) . . . . ?
C11A Mo1A C1A C2A -60.0(2) . . . . ?
C13A Mo1A C1A C2A -168.69(17) . . . . ?
C9A Mo1A C1A C2A -119.07(16) . . . . ?
C8A Mo1A C1A C2A -151.42(15) . . . . ?
C5A Mo1A C1A C2A 88.76(16) . . . . ?
C10A Mo1A C1A C2A -84.49(16) . . . . ?
C12A Mo1A C1A C2A -75.0(5) . . . . ?
C7A Mo1A C1A C17A -106.7(4) . . . . ?
C6A Mo1A C1A C17A -129.8(3) . . . . ?
C2A Mo1A C1A C17A 111.1(3) . . . . ?
C4A Mo1A C1A C17A 164.4(3) . . . . ?
C3A Mo1A C1A C17A 132.6(3) . . . . ?
C11A Mo1A C1A C17A 51.1(3) . . . . ?
C13A Mo1A C1A C17A -57.6(4) . . . . ?
C9A Mo1A C1A C17A -8.0(3) . . . . ?
C8A Mo1A C1A C17A -40.3(3) . . . . ?
C5A Mo1A C1A C17A -160.1(3) . . . . ?
C10A Mo1A C1A C17A 26.6(3) . . . . ?
C12A Mo1A C1A C17A 36.0(7) . . . . ?
C7A C1A C2A C3A -3.8(5) . . . . ?
C17A C1A C2A C3A 174.9(3) . . . . ?
Mo1A C1A C2A C3A -48.1(3) . . . . ?
C7A C1A C2A Mo1A 44.3(3) . . . . ?
C17A C1A C2A Mo1A -137.0(2) . . . . ?
C7A Mo1A C2A C3A 122.00(17) . . . . ?
C6A Mo1A C2A C3A 91.14(16) . . . . ?
C4A Mo1A C2A C3A 25.45(15) . . . . ?
C11A Mo1A C2A C3A -76.95(17) . . . . ?
C13A Mo1A C2A C3A -93.0(8) . . . . ?
C9A Mo1A C2A C3A -144.70(15) . . . . ?
C1A Mo1A C2A C3A 144.8(2) . . . . ?
C8A Mo1A C2A C3A -168.00(16) . . . . ?
C5A Mo1A C2A C3A 55.86(16) . . . . ?
C10A Mo1A C2A C3A -111.31(16) . . . . ?
C12A Mo1A C2A C3A -52.6(2) . . . . ?
C7A Mo1A C2A C1A -22.79(14) . . . . ?
C6A Mo1A C2A C1A -53.66(16) . . . . ?
C4A Mo1A C2A C1A -119.35(17) . . . . ?
C3A Mo1A C2A C1A -144.8(2) . . . . ?
C11A Mo1A C2A C1A 138.25(15) . . . . ?
C13A Mo1A C2A C1A 122.2(8) . . . . ?
C9A Mo1A C2A C1A 70.50(17) . . . . ?
C8A Mo1A C2A C1A 47.2(2) . . . . ?
C5A Mo1A C2A C1A -88.94(16) . . . . ?
C10A Mo1A C2A C1A 103.89(16) . . . . ?
C12A Mo1A C2A C1A 162.62(15) . . . . ?
C1A C2A C3A C4A -1.8(5) . . . . ?
Mo1A C2A C3A C4A -50.7(3) . . . . ?
C1A C2A C3A C21A -178.1(3) . . . . ?
Mo1A C2A C3A C21A 133.0(2) . . . . ?
C1A C2A C3A Mo1A 48.9(3) . . . . ?
C7A Mo1A C3A C2A -51.14(16) . . . . ?
C6A Mo1A C3A C2A -87.08(16) . . . . ?
C4A Mo1A C3A C2A -138.0(2) . . . . ?
C11A Mo1A C3A C2A 112.76(16) . . . . ?
C13A Mo1A C3A C2A 167.95(16) . . . . ?
C9A Mo1A C3A C2A 55.0(2) . . . . ?
C1A Mo1A C3A C2A -21.21(15) . . . . ?
C8A Mo1A C3A C2A 93.2(8) . . . . ?
C5A Mo1A C3A C2A -116.74(17) . . . . ?
C10A Mo1A C3A C2A 78.41(17) . . . . ?
C12A Mo1A C3A C2A 146.45(15) . . . . ?
C7A Mo1A C3A C4A 86.87(17) . . . . ?
C6A Mo1A C3A C4A 50.93(17) . . . . ?
C2A Mo1A C3A C4A 138.0(2) . . . . ?
C11A Mo1A C3A C4A -109.23(17) . . . . ?
C13A Mo1A C3A C4A -54.0(2) . . . . ?
C9A Mo1A C3A C4A -167.02(17) . . . . ?
C1A Mo1A C3A C4A 116.81(18) . . . . ?
C8A Mo1A C3A C4A -128.8(8) . . . . ?
C5A Mo1A C3A C4A 21.27(16) . . . . ?
C10A Mo1A C3A C4A -143.58(16) . . . . ?
C12A Mo1A C3A C4A -75.54(18) . . . . ?
C7A Mo1A C3A C21A -161.2(3) . . . . ?
C6A Mo1A C3A C21A 162.8(3) . . . . ?
C2A Mo1A C3A C21A -110.1(3) . . . . ?
C4A Mo1A C3A C21A 111.9(3) . . . . ?
C11A Mo1A C3A C21A 2.7(3) . . . . ?
C13A Mo1A C3A C21A 57.9(3) . . . . ?
C9A Mo1A C3A C21A -55.1(3) . . . . ?
C1A Mo1A C3A C21A -131.3(3) . . . . ?
C8A Mo1A C3A C21A -16.9(10) . . . . ?
C5A Mo1A C3A C21A 133.2(3) . . . . ?
C10A Mo1A C3A C21A -31.7(3) . . . . ?
C12A Mo1A C3A C21A 36.4(3) . . . . ?
C2A C3A C4A C5A 1.6(5) . . . . ?
C21A C3A C4A C5A 177.9(3) . . . . ?
Mo1A C3A C4A C5A -48.9(3) . . . . ?
C2A C3A C4A Mo1A 50.6(3) . . . . ?
C21A C3A C4A Mo1A -133.2(2) . . . . ?
C7A Mo1A C4A C5A 53.28(17) . . . . ?
C6A Mo1A C4A C5A 22.46(16) . . . . ?
C2A Mo1A C4A C5A 119.24(18) . . . . ?
C3A Mo1A C4A C5A 144.6(3) . . . . ?
C11A Mo1A C4A C5A -135.40(16) . . . . ?
C13A Mo1A C4A C5A -67.73(19) . . . . ?
C9A Mo1A C4A C5A -147.7(6) . . . . ?
C1A Mo1A C4A C5A 88.80(17) . . . . ?
C8A Mo1A C4A C5A -45.8(3) . . . . ?
C10A Mo1A C4A C5A -161.28(16) . . . . ?
C12A Mo1A C4A C5A -100.28(17) . . . . ?
C7A Mo1A C4A C3A -91.31(17) . . . . ?
C6A Mo1A C4A C3A -122.13(18) . . . . ?
C2A Mo1A C4A C3A -25.34(16) . . . . ?
C11A Mo1A C4A C3A 80.02(18) . . . . ?
C13A Mo1A C4A C3A 147.69(16) . . . . ?
C9A Mo1A C4A C3A 67.7(7) . . . . ?
C1A Mo1A C4A C3A -55.79(16) . . . . ?
C8A Mo1A C4A C3A 169.62(18) . . . . ?
C5A Mo1A C4A C3A -144.6(3) . . . . ?
C10A Mo1A C4A C3A 54.1(2) . . . . ?
C12A Mo1A C4A C3A 115.13(17) . . . . ?
C3A C4A C5A C6A 4.3(5) . . . . ?
Mo1A C4A C5A C6A -43.7(3) . . . . ?
C3A C4A C5A C25A -176.1(3) . . . . ?
Mo1A C4A C5A C25A 136.0(2) . . . . ?
C3A C4A C5A Mo1A 48.0(3) . . . . ?
C7A Mo1A C5A C6A 23.21(16) . . . . ?
C2A Mo1A C5A C6A 89.23(17) . . . . ?
C4A Mo1A C5A C6A 142.6(3) . . . . ?
C3A Mo1A C5A C6A 120.95(18) . . . . ?
C11A Mo1A C5A C6A -155.83(16) . . . . ?
C13A Mo1A C5A C6A -94.48(17) . . . . ?
C9A Mo1A C5A C6A -47.6(3) . . . . ?
C1A Mo1A C5A C6A 53.69(17) . . . . ?
C8A Mo1A C5A C6A -63.06(19) . . . . ?
C10A Mo1A C5A C6A -153.7(4) . . . . ?
C12A Mo1A C5A C6A -129.58(17) . . . . ?
C7A Mo1A C5A C4A -119.42(18) . . . . ?
C6A Mo1A C5A C4A -142.6(3) . . . . ?
C2A Mo1A C5A C4A -53.40(17) . . . . ?
C3A Mo1A C5A C4A -21.69(16) . . . . ?
C11A Mo1A C5A C4A 61.5(2) . . . . ?
C13A Mo1A C5A C4A 122.89(17) . . . . ?
C9A Mo1A C5A C4A 169.7(2) . . . . ?
C1A Mo1A C5A C4A -88.94(17) . . . . ?
C8A Mo1A C5A C4A 154.31(16) . . . . ?
C10A Mo1A C5A C4A 63.7(5) . . . . ?
C12A Mo1A C5A C4A 87.79(18) . . . . ?
C7A Mo1A C5A C25A 129.0(3) . . . . ?
C6A Mo1A C5A C25A 105.7(4) . . . . ?
C2A Mo1A C5A C25A -165.0(3) . . . . ?
C4A Mo1A C5A C25A -111.6(4) . . . . ?
C3A Mo1A C5A C25A -133.3(3) . . . . ?
C11A Mo1A C5A C25A -50.1(3) . . . . ?
C13A Mo1A C5A C25A 11.3(3) . . . . ?
C9A Mo1A C5A C25A 58.1(4) . . . . ?
C1A Mo1A C5A C25A 159.4(3) . . . . ?
C8A Mo1A C5A C25A 42.7(3) . . . . ?
C10A Mo1A C5A C25A -47.9(6) . . . . ?
C12A Mo1A C5A C25A -23.8(3) . . . . ?
C4A C5A C6A C7A -6.5(5) . . . . ?
C25A C5A C6A C7A 173.8(3) . . . . ?
Mo1A C5A C6A C7A -50.4(3) . . . . ?
C4A C5A C6A Mo1A 43.9(3) . . . . ?
C25A C5A C6A Mo1A -135.8(2) . . . . ?
C2A Mo1A C6A C7A 53.36(17) . . . . ?
C4A Mo1A C6A C7A 119.34(18) . . . . ?
C3A Mo1A C6A C7A 89.36(17) . . . . ?
C11A Mo1A C6A C7A -159.0(3) . . . . ?
C13A Mo1A C6A C7A -126.12(17) . . . . ?
C9A Mo1A C6A C7A -62.47(19) . . . . ?
C1A Mo1A C6A C7A 22.83(16) . . . . ?
C8A Mo1A C6A C7A -90.68(17) . . . . ?
C5A Mo1A C6A C7A 141.9(2) . . . . ?
C10A Mo1A C6A C7A -54.1(3) . . . . ?
C12A Mo1A C6A C7A -153.83(16) . . . . ?
C7A Mo1A C6A C5A -141.9(2) . . . . ?
C2A Mo1A C6A C5A -88.54(17) . . . . ?
C4A Mo1A C6A C5A -22.55(16) . . . . ?
C3A Mo1A C6A C5A -52.54(17) . . . . ?
C11A Mo1A C6A C5A 59.1(3) . . . . ?
C13A Mo1A C6A C5A 91.98(17) . . . . ?
C9A Mo1A C6A C5A 155.63(16) . . . . ?
C1A Mo1A C6A C5A -119.07(18) . . . . ?
C8A Mo1A C6A C5A 127.42(17) . . . . ?
C10A Mo1A C6A C5A 164.0(2) . . . . ?
C12A Mo1A C6A C5A 64.27(19) . . . . ?
C5A C6A C7A C1A 0.4(5) . . . . ?
Mo1A C6A C7A C1A -51.3(3) . . . . ?
C5A C6A C7A Mo1A 51.7(3) . . . . ?
C2A C1A C7A C6A 5.8(5) . . . . ?
C17A C1A C7A C6A -172.9(3) . . . . ?
Mo1A C1A C7A C6A 50.2(3) . . . . ?
C2A C1A C7A Mo1A -44.4(3) . . . . ?
C17A C1A C7A Mo1A 136.9(2) . . . . ?
C2A Mo1A C7A C6A -119.20(18) . . . . ?
C4A Mo1A C7A C6A -53.14(17) . . . . ?
C3A Mo1A C7A C6A -89.30(17) . . . . ?
C11A Mo1A C7A C6A 154.8(3) . . . . ?
C13A Mo1A C7A C6A 65.45(19) . . . . ?
C9A Mo1A C7A C6A 130.16(16) . . . . ?
C1A Mo1A C7A C6A -142.0(2) . . . . ?
C8A Mo1A C7A C6A 94.85(17) . . . . ?
C5A Mo1A C7A C6A -22.79(16) . . . . ?
C10A Mo1A C7A C6A 156.24(16) . . . . ?
C12A Mo1A C7A C6A 53.2(3) . . . . ?
C6A Mo1A C7A C1A 142.0(2) . . . . ?
C2A Mo1A C7A C1A 22.81(15) . . . . ?
C4A Mo1A C7A C1A 88.87(16) . . . . ?
C3A Mo1A C7A C1A 52.71(16) . . . . ?
C11A Mo1A C7A C1A -63.2(4) . . . . ?
C13A Mo1A C7A C1A -152.54(15) . . . . ?
C9A Mo1A C7A C1A -87.83(17) . . . . ?
C8A Mo1A C7A C1A -123.15(16) . . . . ?
C5A Mo1A C7A C1A 119.22(18) . . . . ?
C10A Mo1A C7A C1A -61.8(2) . . . . ?
C12A Mo1A C7A C1A -164.79(19) . . . . ?
C7A Mo1A C8A C13A -131.53(17) . . . . ?
C6A Mo1A C8A C13A -95.23(17) . . . . ?
C2A Mo1A C8A C13A 167.98(17) . . . . ?
C4A Mo1A C8A C13A -35.7(3) . . . . ?
C3A Mo1A C8A C13A 84.5(8) . . . . ?
C11A Mo1A C8A C13A 64.38(17) . . . . ?
C9A Mo1A C8A C13A 128.8(3) . . . . ?
C1A Mo1A C8A C13A -163.97(16) . . . . ?
C5A Mo1A C8A C13A -63.85(19) . . . . ?
C10A Mo1A C8A C13A 100.10(18) . . . . ?
C12A Mo1A C8A C13A 28.52(16) . . . . ?
C7A Mo1A C8A C9A 99.70(18) . . . . ?
C6A Mo1A C8A C9A 136.01(17) . . . . ?
C2A Mo1A C8A C9A 39.2(3) . . . . ?
C4A Mo1A C8A C9A -164.46(18) . . . . ?
C3A Mo1A C8A C9A -44.3(9) . . . . ?
C11A Mo1A C8A C9A -64.39(17) . . . . ?
C13A Mo1A C8A C9A -128.8(3) . . . . ?
C1A Mo1A C8A C9A 67.27(19) . . . . ?
C5A Mo1A C8A C9A 167.38(16) . . . . ?
C10A Mo1A C8A C9A -28.67(16) . . . . ?
C12A Mo1A C8A C9A -100.24(19) . . . . ?
C7A Mo1A C8A C14A -16.3(3) . . . . ?
C6A Mo1A C8A C14A 20.0(3) . . . . ?
C2A Mo1A C8A C14A -76.8(3) . . . . ?
C4A Mo1A C8A C14A 79.5(3) . . . . ?
C3A Mo1A C8A C14A -160.3(7) . . . . ?
C11A Mo1A C8A C14A 179.6(3) . . . . ?
C13A Mo1A C8A C14A 115.2(3) . . . . ?
C9A Mo1A C8A C14A -116.0(3) . . . . ?
C1A Mo1A C8A C14A -48.7(3) . . . . ?
C5A Mo1A C8A C14A 51.4(3) . . . . ?
C10A Mo1A C8A C14A -144.7(3) . . . . ?
C12A Mo1A C8A C14A 143.8(3) . . . . ?
C13A C8A C9A C10A 0.3(4) . . . . ?
C14A C8A C9A C10A -177.1(3) . . . . ?
Mo1A C8A C9A C10A 57.8(2) . . . . ?
C13A C8A C9A Mo1A -57.4(2) . . . . ?
C14A C8A C9A Mo1A 125.1(3) . . . . ?
C7A Mo1A C9A C10A 142.10(17) . . . . ?
C6A Mo1A C9A C10A 174.23(16) . . . . ?
C2A Mo1A C9A C10A 72.66(19) . . . . ?
C4A Mo1A C9A C10A -16.4(7) . . . . ?
C3A Mo1A C9A C10A 41.0(2) . . . . ?
C11A Mo1A C9A C10A -29.65(16) . . . . ?
C13A Mo1A C9A C10A -101.06(19) . . . . ?
C1A Mo1A C9A C10A 106.23(17) . . . . ?
C8A Mo1A C9A C10A -131.4(3) . . . . ?
C5A Mo1A C9A C10A -155.4(2) . . . . ?
C12A Mo1A C9A C10A -65.52(18) . . . . ?
C7A Mo1A C9A C8A -86.54(18) . . . . ?
C6A Mo1A C9A C8A -54.4(2) . . . . ?
C2A Mo1A C9A C8A -155.99(17) . . . . ?
C4A Mo1A C9A C8A 114.9(6) . . . . ?
C3A Mo1A C9A C8A 172.38(17) . . . . ?
C11A Mo1A C9A C8A 101.71(19) . . . . ?
C13A Mo1A C9A C8A 30.30(17) . . . . ?
C1A Mo1A C9A C8A -122.41(18) . . . . ?
C5A Mo1A C9A C8A -24.1(3) . . . . ?
C10A Mo1A C9A C8A 131.4(3) . . . . ?
C12A Mo1A C9A C8A 65.83(18) . . . . ?
C8A C9A C10A C11A -1.7(4) . . . . ?
Mo1A C9A C10A C11A 55.7(2) . . . . ?
C8A C9A C10A C15A 174.7(3) . . . . ?
Mo1A C9A C10A C15A -127.9(3) . . . . ?
C8A C9A C10A Mo1A -57.3(2) . . . . ?
C7A Mo1A C10A C9A -49.2(2) . . . . ?
C6A Mo1A C10A C9A -12.4(3) . . . . ?
C2A Mo1A C10A C9A -117.28(18) . . . . ?
C4A Mo1A C10A C9A 176.29(17) . . . . ?
C3A Mo1A C10A C9A -153.03(17) . . . . ?
C11A Mo1A C10A C9A 130.0(3) . . . . ?
C13A Mo1A C10A C9A 65.04(18) . . . . ?
C1A Mo1A C10A C9A -81.37(18) . . . . ?
C8A Mo1A C10A C9A 29.00(17) . . . . ?
C5A Mo1A C10A C9A 127.1(4) . . . . ?
C12A Mo1A C10A C9A 100.73(19) . . . . ?
C7A Mo1A C10A C11A -179.25(16) . . . . ?
C6A Mo1A C10A C11A -142.4(2) . . . . ?
C2A Mo1A C10A C11A 112.71(18) . . . . ?
C4A Mo1A C10A C11A 46.3(2) . . . . ?
C3A Mo1A C10A C11A 76.96(18) . . . . ?
C13A Mo1A C10A C11A -64.97(18) . . . . ?
C9A Mo1A C10A C11A -130.0(3) . . . . ?
C1A Mo1A C10A C11A 148.62(17) . . . . ?
C8A Mo1A C10A C11A -101.02(19) . . . . ?
C5A Mo1A C10A C11A -2.9(5) . . . . ?
C12A Mo1A C10A C11A -29.29(17) . . . . ?
C7A Mo1A C10A C15A 65.5(3) . . . . ?
C6A Mo1A C10A C15A 102.3(4) . . . . ?
C2A Mo1A C10A C15A -2.5(3) . . . . ?
C4A Mo1A C10A C15A -69.0(3) . . . . ?
C3A Mo1A C10A C15A -38.3(3) . . . . ?
C11A Mo1A C10A C15A -115.2(4) . . . . ?
C13A Mo1A C10A C15A 179.8(3) . . . . ?
C9A Mo1A C10A C15A 114.7(4) . . . . ?
C1A Mo1A C10A C15A 33.4(3) . . . . ?
C8A Mo1A C10A C15A 143.7(3) . . . . ?
C5A Mo1A C10A C15A -118.1(4) . . . . ?
C12A Mo1A C10A C15A -144.5(3) . . . . ?
C9A C10A C11A C12A 3.1(4) . . . . ?
C15A C10A C11A C12A -173.3(3) . . . . ?
Mo1A C10A C11A C12A 58.9(3) . . . . ?
C9A C10A C11A Mo1A -55.8(2) . . . . ?
C15A C10A C11A Mo1A 127.8(3) . . . . ?
C7A Mo1A C11A C10A 2.0(4) . . . . ?
C6A Mo1A C11A C10A 138.1(3) . . . . ?
C2A Mo1A C11A C10A -76.78(18) . . . . ?
C4A Mo1A C11A C10A -148.36(17) . . . . ?
C3A Mo1A C11A C10A -112.26(17) . . . . ?
C13A Mo1A C11A C10A 101.00(19) . . . . ?
C9A Mo1A C11A C10A 29.46(17) . . . . ?
C1A Mo1A C11A C10A -44.2(2) . . . . ?
C8A Mo1A C11A C10A 65.28(18) . . . . ?
C5A Mo1A C11A C10A 179.06(16) . . . . ?
C12A Mo1A C11A C10A 130.7(3) . . . . ?
C7A Mo1A C11A C12A -128.7(3) . . . . ?
C6A Mo1A C11A C12A 7.4(4) . . . . ?
C2A Mo1A C11A C12A 152.56(17) . . . . ?
C4A Mo1A C11A C12A 80.98(18) . . . . ?
C3A Mo1A C11A C12A 117.07(18) . . . . ?
C13A Mo1A C11A C12A -29.66(17) . . . . ?
C9A Mo1A C11A C12A -101.20(19) . . . . ?
C1A Mo1A C11A C12A -174.86(16) . . . . ?
C8A Mo1A C11A C12A -65.38(18) . . . . ?
C5A Mo1A C11A C12A 48.4(2) . . . . ?
C10A Mo1A C11A C12A -130.7(3) . . . . ?
C10A C11A C12A C13A -3.1(4) . . . . ?
Mo1A C11A C12A C13A 55.8(2) . . . . ?
C10A C11A C12A C16A 172.9(3) . . . . ?
Mo1A C11A C12A C16A -128.2(3) . . . . ?
C10A C11A C12A Mo1A -58.9(3) . . . . ?
C7A Mo1A C12A C13A 19.0(3) . . . . ?
C6A Mo1A C12A C13A 53.6(2) . . . . ?
C2A Mo1A C12A C13A -171.90(16) . . . . ?
C4A Mo1A C12A C13A 122.09(17) . . . . ?
C3A Mo1A C12A C13A 157.60(16) . . . . ?
C11A Mo1A C12A C13A -129.6(3) . . . . ?
C9A Mo1A C12A C13A -64.85(17) . . . . ?
C1A Mo1A C12A C13A -110.7(5) . . . . ?
C8A Mo1A C12A C13A -28.76(16) . . . . ?
C5A Mo1A C12A C13A 86.04(17) . . . . ?
C10A Mo1A C12A C13A -100.44(18) . . . . ?
C7A Mo1A C12A C11A 148.7(2) . . . . ?
C6A Mo1A C12A C11A -176.77(16) . . . . ?
C2A Mo1A C12A C11A -42.3(2) . . . . ?
C4A Mo1A C12A C11A -108.28(18) . . . . ?
C3A Mo1A C12A C11A -72.77(18) . . . . ?
C13A Mo1A C12A C11A 129.6(3) . . . . ?
C9A Mo1A C12A C11A 64.79(17) . . . . ?
C1A Mo1A C12A C11A 19.0(6) . . . . ?
C8A Mo1A C12A C11A 100.87(19) . . . . ?
C5A Mo1A C12A C11A -144.33(17) . . . . ?
C10A Mo1A C12A C11A 29.20(17) . . . . ?
C7A Mo1A C12A C16A -96.3(4) . . . . ?
C6A Mo1A C12A C16A -61.7(3) . . . . ?
C2A Mo1A C12A C16A 72.8(3) . . . . ?
C4A Mo1A C12A C16A 6.8(3) . . . . ?
C3A Mo1A C12A C16A 42.3(3) . . . . ?
C11A Mo1A C12A C16A 115.0(4) . . . . ?
C13A Mo1A C12A C16A -115.3(4) . . . . ?
C9A Mo1A C12A C16A 179.8(3) . . . . ?
C1A Mo1A C12A C16A 134.0(5) . . . . ?
C8A Mo1A C12A C16A -144.1(3) . . . . ?
C5A Mo1A C12A C16A -29.3(3) . . . . ?
C10A Mo1A C12A C16A 144.2(3) . . . . ?
C11A C12A C13A C8A 1.7(4) . . . . ?
C16A C12A C13A C8A -174.3(3) . . . . ?
Mo1A C12A C13A C8A 57.3(3) . . . . ?
C11A C12A C13A Mo1A -55.6(2) . . . . ?
C16A C12A C13A Mo1A 128.4(3) . . . . ?
C9A C8A C13A C12A -0.3(4) . . . . ?
C14A C8A C13A C12A 177.1(3) . . . . ?
Mo1A C8A C13A C12A -57.8(3) . . . . ?
C9A C8A C13A Mo1A 57.4(2) . . . . ?
C14A C8A C13A Mo1A -125.1(3) . . . . ?
C7A Mo1A C13A C12A -170.19(15) . . . . ?
C6A Mo1A C13A C12A -137.32(17) . . . . ?
C2A Mo1A C13A C12A 46.9(9) . . . . ?
C4A Mo1A C13A C12A -68.62(18) . . . . ?
C3A Mo1A C13A C12A -36.4(2) . . . . ?
C11A Mo1A C13A C12A 29.92(16) . . . . ?
C9A Mo1A C13A C12A 101.31(18) . . . . ?
C1A Mo1A C13A C12A 159.67(17) . . . . ?
C8A Mo1A C13A C12A 131.7(2) . . . . ?
C5A Mo1A C13A C12A -101.55(17) . . . . ?
C10A Mo1A C13A C12A 65.73(17) . . . . ?
C7A Mo1A C13A C8A 58.13(19) . . . . ?
C6A Mo1A C13A C8A 91.00(17) . . . . ?
C2A Mo1A C13A C8A -84.8(8) . . . . ?
C4A Mo1A C13A C8A 159.70(16) . . . . ?
C3A Mo1A C13A C8A -168.05(16) . . . . ?
C11A Mo1A C13A C8A -101.76(18) . . . . ?
C9A Mo1A C13A C8A -30.37(16) . . . . ?
C1A Mo1A C13A C8A 28.0(3) . . . . ?
C5A Mo1A C13A C8A 126.78(17) . . . . ?
C10A Mo1A C13A C8A -65.95(17) . . . . ?
C12A Mo1A C13A C8A -131.7(2) . . . . ?
C7A C1A C17A C18A -45.0(4) . . . . ?
C2A C1A C17A C18A 136.2(3) . . . . ?
Mo1A C1A C17A C18A 43.8(4) . . . . ?
C7A C1A C17A C20A -167.2(3) . . . . ?
C2A C1A C17A C20A 14.0(4) . . . . ?
Mo1A C1A C17A C20A -78.4(4) . . . . ?
C7A C1A C17A C19A 74.4(3) . . . . ?
C2A C1A C17A C19A -104.4(3) . . . . ?
Mo1A C1A C17A C19A 163.2(3) . . . . ?
C2A C3A C21A C23A 84.3(4) . . . . ?
C4A C3A C21A C23A -92.3(4) . . . . ?
Mo1A C3A C21A C23A 175.2(3) . . . . ?
C2A C3A C21A C24A -35.9(4) . . . . ?
C4A C3A C21A C24A 147.5(3) . . . . ?
Mo1A C3A C21A C24A 55.0(4) . . . . ?
C2A C3A C21A C22A -155.7(3) . . . . ?
C4A C3A C21A C22A 27.8(4) . . . . ?
Mo1A C3A C21A C22A -64.7(4) . . . . ?
C6A C5A C25A C27A 177.6(3) . . . . ?
C4A C5A C25A C27A -2.1(4) . . . . ?
Mo1A C5A C25A C27A 90.2(4) . . . . ?
C6A C5A C25A C26A 54.5(4) . . . . ?
C4A C5A C25A C26A -125.2(3) . . . . ?
Mo1A C5A C25A C26A -32.9(4) . . . . ?
C6A C5A C25A C28A -65.0(3) . . . . ?
C4A C5A C25A C28A 115.3(3) . . . . ?
Mo1A C5A C25A C28A -152.4(3) . . . . ?
C2B Mo1B C1B C7B 139.6(2) . . . . ?
C6B Mo1B C1B C7B 22.03(15) . . . . ?
C4B Mo1B C1B C7B 87.23(16) . . . . ?
C3B Mo1B C1B C7B 118.09(17) . . . . ?
C11B Mo1B C1B C7B -159.93(16) . . . . ?
C5B Mo1B C1B C7B 51.83(16) . . . . ?
C13B Mo1B C1B C7B -53.5(2) . . . . ?
C9B Mo1B C1B C7B -106.02(17) . . . . ?
C8B Mo1B C1B C7B -72.77(17) . . . . ?
C12B Mo1B C1B C7B -113.8(6) . . . . ?
C10B Mo1B C1B C7B -139.41(16) . . . . ?
C7B Mo1B C1B C2B -139.6(2) . . . . ?
C6B Mo1B C1B C2B -117.60(17) . . . . ?
C4B Mo1B C1B C2B -52.41(16) . . . . ?
C3B Mo1B C1B C2B -21.54(15) . . . . ?
C11B Mo1B C1B C2B 60.4(2) . . . . ?
C5B Mo1B C1B C2B -87.81(16) . . . . ?
C13B Mo1B C1B C2B 166.87(16) . . . . ?
C9B Mo1B C1B C2B 114.35(16) . . . . ?
C8B Mo1B C1B C2B 147.60(15) . . . . ?
C12B Mo1B C1B C2B 106.5(6) . . . . ?
C10B Mo1B C1B C2B 80.96(17) . . . . ?
C7B Mo1B C1B C17B 110.7(4) . . . . ?
C2B Mo1B C1B C17B -109.7(4) . . . . ?
C6B Mo1B C1B C17B 132.7(3) . . . . ?
C4B Mo1B C1B C17B -162.1(3) . . . . ?
C3B Mo1B C1B C17B -131.2(3) . . . . ?
C11B Mo1B C1B C17B -49.2(4) . . . . ?
C5B Mo1B C1B C17B 162.5(3) . . . . ?
C13B Mo1B C1B C17B 57.2(4) . . . . ?
C9B Mo1B C1B C17B 4.7(3) . . . . ?
C8B Mo1B C1B C17B 37.9(3) . . . . ?
C12B Mo1B C1B C17B -3.1(8) . . . . ?
C10B Mo1B C1B C17B -28.7(3) . . . . ?
C7B C1B C2B C3B 0.2(5) . . . . ?
C17B C1B C2B C3B -177.7(3) . . . . ?
Mo1B C1B C2B C3B 48.4(3) . . . . ?
C7B C1B C2B Mo1B -48.1(3) . . . . ?
C17B C1B C2B Mo1B 133.9(2) . . . . ?
C7B Mo1B C2B C3B -120.23(18) . . . . ?
C6B Mo1B C2B C3B -89.43(17) . . . . ?
C4B Mo1B C2B C3B -23.71(15) . . . . ?
C1B Mo1B C2B C3B -144.5(2) . . . . ?
C11B Mo1B C2B C3B 74.69(18) . . . . ?
C5B Mo1B C2B C3B -53.76(17) . . . . ?
C13B Mo1B C2B C3B 140.3(7) . . . . ?
C9B Mo1B C2B C3B 141.70(16) . . . . ?
C8B Mo1B C2B C3B 166.97(16) . . . . ?
C12B Mo1B C2B C3B 53.5(2) . . . . ?
C10B Mo1B C2B C3B 107.47(17) . . . . ?
C7B Mo1B C2B C1B 24.29(14) . . . . ?
C6B Mo1B C2B C1B 55.09(15) . . . . ?
C4B Mo1B C2B C1B 120.81(17) . . . . ?
C3B Mo1B C2B C1B 144.5(2) . . . . ?
C11B Mo1B C2B C1B -140.79(15) . . . . ?
C5B Mo1B C2B C1B 90.76(16) . . . . ?
C13B Mo1B C2B C1B -75.2(7) . . . . ?
C9B Mo1B C2B C1B -73.78(17) . . . . ?
C8B Mo1B C2B C1B -48.5(2) . . . . ?
C12B Mo1B C2B C1B -161.93(16) . . . . ?
C10B Mo1B C2B C1B -108.01(16) . . . . ?
C1B C2B C3B C4B -1.3(5) . . . . ?
Mo1B C2B C3B C4B 47.0(3) . . . . ?
C1B C2B C3B C21B 177.6(3) . . . . ?
Mo1B C2B C3B C21B -134.1(2) . . . . ?
C1B C2B C3B Mo1B -48.3(3) . . . . ?
C7B Mo1B C3B C2B 52.53(17) . . . . ?
C6B Mo1B C3B C2B 88.46(17) . . . . ?
C4B Mo1B C3B C2B 141.0(3) . . . . ?
C1B Mo1B C3B C2B 21.56(16) . . . . ?
C11B Mo1B C3B C2B -116.60(17) . . . . ?
C5B Mo1B C3B C2B 119.24(18) . . . . ?
C13B Mo1B C3B C2B -169.08(19) . . . . ?
C9B Mo1B C3B C2B -55.4(2) . . . . ?
C8B Mo1B C3B C2B -56.9(6) . . . . ?
C12B Mo1B C3B C2B -149.08(16) . . . . ?
C10B Mo1B C3B C2B -81.40(18) . . . . ?
C7B Mo1B C3B C4B -88.43(17) . . . . ?
C2B Mo1B C3B C4B -141.0(3) . . . . ?
C6B Mo1B C3B C4B -52.50(17) . . . . ?
C1B Mo1B C3B C4B -119.41(18) . . . . ?
C11B Mo1B C3B C4B 102.44(17) . . . . ?
C5B Mo1B C3B C4B -21.73(16) . . . . ?
C13B Mo1B C3B C4B 50.0(3) . . . . ?
C9B Mo1B C3B C4B 163.65(16) . . . . ?
C8B Mo1B C3B C4B 162.1(5) . . . . ?
C12B Mo1B C3B C4B 69.96(18) . . . . ?
C10B Mo1B C3B C4B 137.64(17) . . . . ?
C7B Mo1B C3B C21B 163.9(3) . . . . ?
C2B Mo1B C3B C21B 111.4(3) . . . . ?
C6B Mo1B C3B C21B -160.2(3) . . . . ?
C4B Mo1B C3B C21B -107.7(3) . . . . ?
C1B Mo1B C3B C21B 132.9(3) . . . . ?
C11B Mo1B C3B C21B -5.2(3) . . . . ?
C5B Mo1B C3B C21B -129.4(3) . . . . ?
C13B Mo1B C3B C21B -57.7(4) . . . . ?
C9B Mo1B C3B C21B 56.0(3) . . . . ?
C8B Mo1B C3B C21B 54.4(7) . . . . ?
C12B Mo1B C3B C21B -37.7(3) . . . . ?
C10B Mo1B C3B C21B 30.0(3) . . . . ?
C2B C3B C4B C5B 2.8(5) . . . . ?
C21B C3B C4B C5B -176.1(3) . . . . ?
Mo1B C3B C4B C5B 49.7(3) . . . . ?
C2B C3B C4B Mo1B -46.9(3) . . . . ?
C21B C3B C4B Mo1B 134.2(2) . . . . ?
C7B Mo1B C4B C5B -54.31(16) . . . . ?
C2B Mo1B C4B C5B -120.23(18) . . . . ?
C6B Mo1B C4B C5B -23.70(15) . . . . ?
C1B Mo1B C4B C5B -89.96(17) . . . . ?
C3B Mo1B C4B C5B -143.8(2) . . . . ?
C11B Mo1B C4B C5B 129.44(16) . . . . ?
C13B Mo1B C4B C5B 62.49(19) . . . . ?
C9B Mo1B C4B C5B 160.4(4) . . . . ?
C8B Mo1B C4B C5B 43.4(3) . . . . ?
C12B Mo1B C4B C5B 93.87(17) . . . . ?
C10B Mo1B C4B C5B 157.28(16) . . . . ?
C7B Mo1B C4B C3B 89.51(17) . . . . ?
C2B Mo1B C4B C3B 23.59(16) . . . . ?
C6B Mo1B C4B C3B 120.12(18) . . . . ?
C1B Mo1B C4B C3B 53.86(17) . . . . ?
C11B Mo1B C4B C3B -86.74(18) . . . . ?
C5B Mo1B C4B C3B 143.8(2) . . . . ?
C13B Mo1B C4B C3B -153.69(16) . . . . ?
C9B Mo1B C4B C3B -55.8(5) . . . . ?
C8B Mo1B C4B C3B -172.8(2) . . . . ?
C12B Mo1B C4B C3B -122.31(17) . . . . ?
C10B Mo1B C4B C3B -58.9(2) . . . . ?
C3B C4B C5B C6B -3.2(5) . . . . ?
Mo1B C4B C5B C6B 46.2(2) . . . . ?
C3B C4B C5B C25B 174.0(3) . . . . ?
Mo1B C4B C5B C25B -136.7(2) . . . . ?
C3B C4B C5B Mo1B -49.3(3) . . . . ?
C7B Mo1B C5B C4B 118.56(18) . . . . ?
C2B Mo1B C5B C4B 52.89(17) . . . . ?
C6B Mo1B C5B C4B 140.8(2) . . . . ?
C1B Mo1B C5B C4B 88.81(17) . . . . ?
C3B Mo1B C5B C4B 22.10(16) . . . . ?
C11B Mo1B C5B C4B -65.84(19) . . . . ?
C13B Mo1B C5B C4B -129.19(16) . . . . ?
C9B Mo1B C5B C4B -167.8(2) . . . . ?
C8B Mo1B C5B C4B -158.72(16) . . . . ?
C12B Mo1B C5B C4B -93.83(17) . . . . ?
C10B Mo1B C5B C4B -58.2(3) . . . . ?
C7B Mo1B C5B C6B -22.24(16) . . . . ?
C2B Mo1B C5B C6B -87.91(17) . . . . ?
C4B Mo1B C5B C6B -140.8(2) . . . . ?
C1B Mo1B C5B C6B -51.99(16) . . . . ?
C3B Mo1B C5B C6B -118.70(17) . . . . ?
C11B Mo1B C5B C6B 153.36(16) . . . . ?
C13B Mo1B C5B C6B 90.00(17) . . . . ?
C9B Mo1B C5B C6B 51.4(3) . . . . ?
C8B Mo1B C5B C6B 60.48(19) . . . . ?
C12B Mo1B C5B C6B 125.37(16) . . . . ?
C10B Mo1B C5B C6B 161.0(3) . . . . ?
C7B Mo1B C5B C25B -130.6(3) . . . . ?
C2B Mo1B C5B C25B 163.8(3) . . . . ?
C6B Mo1B C5B C25B -108.3(3) . . . . ?
C4B Mo1B C5B C25B 110.9(4) . . . . ?
C1B Mo1B C5B C25B -160.3(3) . . . . ?
C3B Mo1B C5B C25B 133.0(3) . . . . ?
C11B Mo1B C5B C25B 45.1(3) . . . . ?
C13B Mo1B C5B C25B -18.3(3) . . . . ?
C9B Mo1B C5B C25B -57.0(4) . . . . ?
C8B Mo1B C5B C25B -47.8(3) . . . . ?
C12B Mo1B C5B C25B 17.1(3) . . . . ?
C10B Mo1B C5B C25B 52.7(5) . . . . ?
C4B C5B C6B C7B 2.1(5) . . . . ?
C25B C5B C6B C7B -175.0(3) . . . . ?
Mo1B C5B C6B C7B 48.4(3) . . . . ?
C4B C5B C6B Mo1B -46.3(2) . . . . ?
C25B C5B C6B Mo1B 136.6(2) . . . . ?
C2B Mo1B C6B C7B -53.27(17) . . . . ?
C4B Mo1B C6B C7B -119.85(18) . . . . ?
C1B Mo1B C6B C7B -21.90(16) . . . . ?
C3B Mo1B C6B C7B -89.20(17) . . . . ?
C11B Mo1B C6B C7B 161.0(2) . . . . ?
C5B Mo1B C6B C7B -143.4(2) . . . . ?
C13B Mo1B C6B C7B 120.20(17) . . . . ?
C9B Mo1B C6B C7B 58.9(2) . . . . ?
C8B Mo1B C6B C7B 84.78(17) . . . . ?
C12B Mo1B C6B C7B 149.71(16) . . . . ?
C10B Mo1B C6B C7B 57.8(4) . . . . ?
C7B Mo1B C6B C5B 143.4(2) . . . . ?
C2B Mo1B C6B C5B 90.13(16) . . . . ?
C4B Mo1B C6B C5B 23.55(15) . . . . ?
C1B Mo1B C6B C5B 121.50(18) . . . . ?
C3B Mo1B C6B C5B 54.20(16) . . . . ?
C11B Mo1B C6B C5B -55.6(3) . . . . ?
C13B Mo1B C6B C5B -96.40(16) . . . . ?
C9B Mo1B C6B C5B -157.70(15) . . . . ?
C8B Mo1B C6B C5B -131.83(16) . . . . ?
C12B Mo1B C6B C5B -66.90(18) . . . . ?
C10B Mo1B C6B C5B -158.8(3) . . . . ?
C5B C6B C7B C1B -1.0(5) . . . . ?
Mo1B C6B C7B C1B 48.3(3) . . . . ?
C5B C6B C7B Mo1B -49.3(3) . . . . ?
C2B C1B C7B C6B 0.3(5) . . . . ?
C17B C1B C7B C6B 178.2(3) . . . . ?
Mo1B C1B C7B C6B -47.8(3) . . . . ?
C2B C1B C7B Mo1B 48.1(3) . . . . ?
C17B C1B C7B Mo1B -134.0(2) . . . . ?
C2B Mo1B C7B C6B 119.30(18) . . . . ?
C4B Mo1B C7B C6B 52.73(17) . . . . ?
C1B Mo1B C7B C6B 143.8(2) . . . . ?
C3B Mo1B C7B C6B 88.84(17) . . . . ?
C11B Mo1B C7B C6B -142.6(4) . . . . ?
C5B Mo1B C7B C6B 22.10(15) . . . . ?
C13B Mo1B C7B C6B -69.89(18) . . . . ?
C9B Mo1B C7B C6B -135.45(17) . . . . ?
C8B Mo1B C7B C6B -101.06(17) . . . . ?
C12B Mo1B C7B C6B -54.2(2) . . . . ?
C10B Mo1B C7B C6B -159.38(16) . . . . ?
C2B Mo1B C7B C1B -24.46(15) . . . . ?
C6B Mo1B C7B C1B -143.8(2) . . . . ?
C4B Mo1B C7B C1B -91.03(16) . . . . ?
C3B Mo1B C7B C1B -54.92(16) . . . . ?
C11B Mo1B C7B C1B 73.6(5) . . . . ?
C5B Mo1B C7B C1B -121.65(18) . . . . ?
C13B Mo1B C7B C1B 146.35(15) . . . . ?
C9B Mo1B C7B C1B 80.79(17) . . . . ?
C8B Mo1B C7B C1B 115.19(16) . . . . ?
C12B Mo1B C7B C1B 162.03(17) . . . . ?
C10B Mo1B C7B C1B 56.9(2) . . . . ?
C7B Mo1B C8B C9B -106.72(18) . . . . ?
C2B Mo1B C8B C9B -44.9(2) . . . . ?
C6B Mo1B C8B C9B -142.69(17) . . . . ?
C4B Mo1B C8B C9B 157.8(2) . . . . ?
C1B Mo1B C8B C9B -72.67(19) . . . . ?
C3B Mo1B C8B C9B 1.9(6) . . . . ?
C11B Mo1B C8B C9B 63.86(18) . . . . ?
C5B Mo1B C8B C9B -173.86(16) . . . . ?
C13B Mo1B C8B C9B 128.5(3) . . . . ?
C12B Mo1B C8B C9B 99.59(19) . . . . ?
C10B Mo1B C8B C9B 28.27(17) . . . . ?
C7B Mo1B C8B C13B 124.77(17) . . . . ?
C2B Mo1B C8B C13B -173.37(17) . . . . ?
C6B Mo1B C8B C13B 88.80(18) . . . . ?
C4B Mo1B C8B C13B 29.3(3) . . . . ?
C1B Mo1B C8B C13B 158.82(17) . . . . ?
C3B Mo1B C8B C13B -126.6(5) . . . . ?
C11B Mo1B C8B C13B -64.65(18) . . . . ?
C5B Mo1B C8B C13B 57.6(2) . . . . ?
C9B Mo1B C8B C13B -128.5(3) . . . . ?
C12B Mo1B C8B C13B -28.92(17) . . . . ?
C10B Mo1B C8B C13B -100.24(19) . . . . ?
C7B Mo1B C8B C14B 10.4(3) . . . . ?
C2B Mo1B C8B C14B 72.3(3) . . . . ?
C6B Mo1B C8B C14B -25.5(3) . . . . ?
C4B Mo1B C8B C14B -85.0(3) . . . . ?
C1B Mo1B C8B C14B 44.5(3) . . . . ?
C3B Mo1B C8B C14B 119.1(5) . . . . ?
C11B Mo1B C8B C14B -179.0(3) . . . . ?
C5B Mo1B C8B C14B -56.7(3) . . . . ?
C13B Mo1B C8B C14B -114.3(3) . . . . ?
C9B Mo1B C8B C14B 117.1(3) . . . . ?
C12B Mo1B C8B C14B -143.3(3) . . . . ?
C10B Mo1B C8B C14B 145.4(3) . . . . ?
C13B C8B C9B C10B 0.1(4) . . . . ?
C14B C8B C9B C10B 176.9(3) . . . . ?
Mo1B C8B C9B C10B -57.3(3) . . . . ?
C13B C8B C9B Mo1B 57.4(2) . . . . ?
C14B C8B C9B Mo1B -125.8(3) . . . . ?
C7B Mo1B C9B C10B -148.13(18) . . . . ?
C2B Mo1B C9B C10B -78.20(19) . . . . ?
C6B Mo1B C9B C10B -179.39(16) . . . . ?
C4B Mo1B C9B C10B -4.1(5) . . . . ?
C1B Mo1B C9B C10B -112.74(18) . . . . ?
C3B Mo1B C9B C10B -47.4(2) . . . . ?
C11B Mo1B C9B C10B 29.95(17) . . . . ?
C5B Mo1B C9B C10B 145.6(2) . . . . ?
C13B Mo1B C9B C10B 101.6(2) . . . . ?
C8B Mo1B C9B C10B 132.1(3) . . . . ?
C12B Mo1B C9B C10B 65.77(18) . . . . ?
C7B Mo1B C9B C8B 79.79(18) . . . . ?
C2B Mo1B C9B C8B 149.72(17) . . . . ?
C6B Mo1B C9B C8B 48.5(2) . . . . ?
C4B Mo1B C9B C8B -136.2(4) . . . . ?
C1B Mo1B C9B C8B 115.18(18) . . . . ?
C3B Mo1B C9B C8B -179.51(16) . . . . ?
C11B Mo1B C9B C8B -102.13(19) . . . . ?
C5B Mo1B C9B C8B 13.5(3) . . . . ?
C13B Mo1B C9B C8B -30.52(17) . . . . ?
C12B Mo1B C9B C8B -66.30(18) . . . . ?
C10B Mo1B C9B C8B -132.1(3) . . . . ?
C8B C9B C10B C11B 1.1(4) . . . . ?
Mo1B C9B C10B C11B -55.8(2) . . . . ?
C8B C9B C10B C15B -175.1(3) . . . . ?
Mo1B C9B C10B C15B 128.0(3) . . . . ?
C8B C9B C10B Mo1B 56.9(2) . . . . ?
C7B Mo1B C10B C11B 173.12(17) . . . . ?
C2B Mo1B C10B C11B -119.99(19) . . . . ?
C6B Mo1B C10B C11B 130.9(3) . . . . ?
C4B Mo1B C10B C11B -52.0(2) . . . . ?
C1B Mo1B C10B C11B -155.96(18) . . . . ?
C3B Mo1B C10B C11B -84.00(19) . . . . ?
C5B Mo1B C10B C11B -10.9(4) . . . . ?
C13B Mo1B C10B C11B 64.79(18) . . . . ?
C9B Mo1B C10B C11B 129.3(3) . . . . ?
C8B Mo1B C10B C11B 100.8(2) . . . . ?
C12B Mo1B C10B C11B 29.13(18) . . . . ?
C7B Mo1B C10B C9B 43.8(2) . . . . ?
C2B Mo1B C10B C9B 110.69(18) . . . . ?
C6B Mo1B C10B C9B 1.6(4) . . . . ?
C4B Mo1B C10B C9B 178.66(16) . . . . ?
C1B Mo1B C10B C9B 74.72(19) . . . . ?
C3B Mo1B C10B C9B 146.67(17) . . . . ?
C11B Mo1B C10B C9B -129.3(3) . . . . ?
C5B Mo1B C10B C9B -140.2(3) . . . . ?
C13B Mo1B C10B C9B -64.53(18) . . . . ?
C8B Mo1B C10B C9B -28.48(17) . . . . ?
C12B Mo1B C10B C9B -100.2(2) . . . . ?
C7B Mo1B C10B C15B -71.8(4) . . . . ?
C2B Mo1B C10B C15B -4.9(3) . . . . ?
C6B Mo1B C10B C15B -114.0(4) . . . . ?
C4B Mo1B C10B C15B 63.1(4) . . . . ?
C1B Mo1B C10B C15B -40.9(3) . . . . ?
C3B Mo1B C10B C15B 31.1(3) . . . . ?
C11B Mo1B C10B C15B 115.1(4) . . . . ?
C5B Mo1B C10B C15B 104.2(4) . . . . ?
C13B Mo1B C10B C15B 179.9(3) . . . . ?
C9B Mo1B C10B C15B -115.6(4) . . . . ?
C8B Mo1B C10B C15B -144.1(4) . . . . ?
C12B Mo1B C10B C15B 144.2(4) . . . . ?
C9B C10B C11B C12B -2.9(4) . . . . ?
C15B C10B C11B C12B 173.2(3) . . . . ?
Mo1B C10B C11B C12B -59.1(3) . . . . ?
C9B C10B C11B Mo1B 56.2(2) . . . . ?
C15B C10B C11B Mo1B -127.7(3) . . . . ?
C7B Mo1B C11B C10B -21.9(5) . . . . ?
C2B Mo1B C11B C10B 70.0(2) . . . . ?
C6B Mo1B C11B C10B -148.3(2) . . . . ?
C4B Mo1B C11B C10B 142.03(18) . . . . ?
C1B Mo1B C11B C10B 35.9(3) . . . . ?
C3B Mo1B C11B C10B 105.20(18) . . . . ?
C5B Mo1B C11B C10B 175.46(17) . . . . ?
C13B Mo1B C11B C10B -101.3(2) . . . . ?
C9B Mo1B C11B C10B -29.85(17) . . . . ?
C8B Mo1B C11B C10B -65.42(18) . . . . ?
C12B Mo1B C11B C10B -130.8(3) . . . . ?
C7B Mo1B C11B C12B 108.9(4) . . . . ?
C2B Mo1B C11B C12B -159.15(16) . . . . ?
C6B Mo1B C11B C12B -17.4(3) . . . . ?
C4B Mo1B C11B C12B -87.12(18) . . . . ?
C1B Mo1B C11B C12B 166.70(16) . . . . ?
C3B Mo1B C11B C12B -123.95(17) . . . . ?
C5B Mo1B C11B C12B -53.7(2) . . . . ?
C13B Mo1B C11B C12B 29.57(16) . . . . ?
C9B Mo1B C11B C12B 100.99(19) . . . . ?
C8B Mo1B C11B C12B 65.43(17) . . . . ?
C10B Mo1B C11B C12B 130.8(3) . . . . ?
C10B C11B C12B C13B 3.6(4) . . . . ?
Mo1B C11B C12B C13B -55.8(2) . . . . ?
C10B C11B C12B C16B -171.3(3) . . . . ?
Mo1B C11B C12B C16B 129.4(3) . . . . ?
C10B C11B C12B Mo1B 59.3(3) . . . . ?
C7B Mo1B C12B C13B -25.6(3) . . . . ?
C2B Mo1B C12B C13B 165.02(17) . . . . ?
C6B Mo1B C12B C13B -58.83(19) . . . . ?
C4B Mo1B C12B C13B -128.21(16) . . . . ?
C1B Mo1B C12B C13B 73.3(6) . . . . ?
C3B Mo1B C12B C13B -162.62(15) . . . . ?
C11B Mo1B C12B C13B 129.9(2) . . . . ?
C5B Mo1B C12B C13B -92.03(17) . . . . ?
C9B Mo1B C12B C13B 65.20(17) . . . . ?
C8B Mo1B C12B C13B 29.15(16) . . . . ?
C10B Mo1B C12B C13B 100.88(18) . . . . ?
C7B Mo1B C12B C11B -155.52(18) . . . . ?
C2B Mo1B C12B C11B 35.1(3) . . . . ?
C6B Mo1B C12B C11B 171.25(16) . . . . ?
C4B Mo1B C12B C11B 101.87(18) . . . . ?
C1B Mo1B C12B C11B -56.6(6) . . . . ?
C3B Mo1B C12B C11B 67.47(19) . . . . ?
C5B Mo1B C12B C11B 138.05(17) . . . . ?
C13B Mo1B C12B C11B -129.9(2) . . . . ?
C9B Mo1B C12B C11B -64.72(18) . . . . ?
C8B Mo1B C12B C11B -100.76(19) . . . . ?
C10B Mo1B C12B C11B -29.03(17) . . . . ?
C7B Mo1B C12B C16B 89.4(4) . . . . ?
C2B Mo1B C12B C16B -80.0(4) . . . . ?
C6B Mo1B C12B C16B 56.1(3) . . . . ?
C4B Mo1B C12B C16B -13.3(3) . . . . ?
C1B Mo1B C12B C16B -171.7(5) . . . . ?
C3B Mo1B C12B C16B -47.7(3) . . . . ?
C11B Mo1B C12B C16B -115.1(4) . . . . ?
C5B Mo1B C12B C16B 22.9(3) . . . . ?
C13B Mo1B C12B C16B 115.0(4) . . . . ?
C9B Mo1B C12B C16B -179.9(3) . . . . ?
C8B Mo1B C12B C16B 144.1(4) . . . . ?
C10B Mo1B C12B C16B -144.2(4) . . . . ?
C11B C12B C13B C8B -2.3(4) . . . . ?
C16B C12B C13B C8B 172.5(3) . . . . ?
Mo1B C12B C13B C8B -57.9(2) . . . . ?
C11B C12B C13B Mo1B 55.6(2) . . . . ?
C16B C12B C13B Mo1B -129.5(3) . . . . ?
C9B C8B C13B C12B 0.6(4) . . . . ?
C14B C8B C13B C12B -176.4(3) . . . . ?
Mo1B C8B C13B C12B 58.2(2) . . . . ?
C9B C8B C13B Mo1B -57.6(2) . . . . ?
C14B C8B C13B Mo1B 125.4(3) . . . . ?
C7B Mo1B C13B C12B 165.15(15) . . . . ?
C2B Mo1B C13B C12B -99.1(7) . . . . ?
C6B Mo1B C13B C12B 131.30(16) . . . . ?
C4B Mo1B C13B C12B 63.65(19) . . . . ?
C1B Mo1B C13B C12B -163.86(16) . . . . ?
C3B Mo1B C13B C12B 32.0(3) . . . . ?
C11B Mo1B C13B C12B -29.65(16) . . . . ?
C5B Mo1B C13B C12B 95.18(17) . . . . ?
C9B Mo1B C13B C12B -100.62(18) . . . . ?
C8B Mo1B C13B C12B -131.0(2) . . . . ?
C10B Mo1B C13B C12B -65.21(17) . . . . ?
C7B Mo1B C13B C8B -63.86(19) . . . . ?
C2B Mo1B C13B C8B 31.9(8) . . . . ?
C6B Mo1B C13B C8B -97.70(17) . . . . ?
C4B Mo1B C13B C8B -165.36(16) . . . . ?
C1B Mo1B C13B C8B -32.9(2) . . . . ?
C3B Mo1B C13B C8B 162.97(19) . . . . ?
C11B Mo1B C13B C8B 101.35(19) . . . . ?
C5B Mo1B C13B C8B -133.83(17) . . . . ?
C9B Mo1B C13B C8B 30.37(17) . . . . ?
C12B Mo1B C13B C8B 131.0(2) . . . . ?
C10B Mo1B C13B C8B 65.78(18) . . . . ?
C7B C1B C17B C19B -86.2(4) . . . . ?
C2B C1B C17B C19B 91.9(4) . . . . ?
Mo1B C1B C17B C19B -177.6(3) . . . . ?
C7B C1B C17B C20B 32.3(4) . . . . ?
C2B C1B C17B C20B -149.7(3) . . . . ?
Mo1B C1B C17B C20B -59.1(4) . . . . ?
C7B C1B C17B C18B 153.2(3) . . . . ?
C2B C1B C17B C18B -28.7(4) . . . . ?
Mo1B C1B C17B C18B 61.8(5) . . . . ?
C2B C3B C21B C23B -104.5(3) . . . . ?
C4B C3B C21B C23B 74.5(3) . . . . ?
Mo1B C3B C21B C23B 163.7(3) . . . . ?
C2B C3B C21B C22B 14.2(4) . . . . ?
C4B C3B C21B C22B -166.8(3) . . . . ?
Mo1B C3B C21B C22B -77.6(4) . . . . ?
C2B C3B C21B C24B 135.9(3) . . . . ?
C4B C3B C21B C24B -45.1(4) . . . . ?
Mo1B C3B C21B C24B 44.1(4) . . . . ?
C4B C5B C25B C28B 139.6(3) . . . . ?
C6B C5B C25B C28B -43.1(4) . . . . ?
Mo1B C5B C25B C28B 47.1(4) . . . . ?
C4B C5B C25B C26B 16.0(4) . . . . ?
C6B C5B C25B C26B -166.7(3) . . . . ?
Mo1B C5B C25B C26B -76.5(4) . . . . ?
C4B C5B C25B C27B -101.6(3) . . . . ?
C6B C5B C25B C27B 75.7(3) . . . . ?
Mo1B C5B C25B C27B 165.9(2) . . . . ?
